data_4129941
loop_
_publ_author_name
'Movsisyan, Levon D.'
'Franz, Michael'
'Hampel, Frank'
'Thompson, Amber L.'
'Tykwinski, Rik R.'
'Anderson, Harry L.'

_publ_section_title
;
 Polyyne Rotaxanes: Stabilization by Encapsulation.
;
_journal_issue 4
_journal_name_full 'Journal of the American Chemical Society'
_journal_page_first 1366
_journal_page_last 1376
_journal_paper_doi 10.1021/jacs.5b12049
_journal_volume 138
_journal_year 2016
_chemical_formula_moiety 'C102 H126, C42 H42 N2 O4'
_chemical_formula_sum 'C144 H168 N2 O4'
_chemical_formula_weight 1990.93
_chemical_melting_point ?
_space_group_IT_number 2
_space_group_name_Hall '-P 1'
_space_group_name_H-M_alt 'P -1'
_symmetry_cell_setting triclinic
_symmetry_space_group_name_Hall '-P 1'
_symmetry_space_group_name_H-M 'P -1'
_atom_sites_solution_hydrogens difmap
_atom_sites_solution_primary other
_audit_creation_date 2014-09-16
_audit_creation_method CRYSTALS_ver_14.43
_cell_angle_alpha 98.118(3)
_cell_angle_beta 97.637(3)
_cell_angle_gamma 90.506(3)
_cell_formula_units_Z 2
_cell_length_a 14.5311(5)
_cell_length_b 15.0614(5)
_cell_length_c 28.4507(9)
_cell_measurement_reflns_used 20252
_cell_measurement_temperature 100
_cell_measurement_theta_max 28
_cell_measurement_theta_min 2
_cell_volume 6107.2(4)
_computing_cell_refinement 'CrysAlis, (Oxford Diffraction, 2002)'
_computing_data_collection 'CrystalClear-SM Expert 2.0 r4 (Rigaku, 2009)'
_computing_data_reduction 'CrysAlis, (Oxford Diffraction, 2002)'
_computing_molecular_graphics 'CAMERON (Watkin et al., 1996)'
_computing_publication_material 'CRYSTALS (Betteridge et al., 2003)'
_computing_structure_refinement 'CRYSTALS (Betteridge et al., 2003)'
_computing_structure_solution 'Superflip (Palatinus & Chapuis, 2007)'
_diffrn_ambient_temperature 100
_diffrn_detector CCD
_diffrn_measured_fraction_theta_full 0.981
_diffrn_measured_fraction_theta_max 0.859
_diffrn_measurement_device 'CrystalLogic Kappa (3 circle)'
_diffrn_measurement_device_type 'Rigaku Saturn724+ (2x2 bin mode)'
_diffrn_measurement_method 'profile data from \w-scans'
_diffrn_radiation_monochromator Synchrotron
_diffrn_radiation_type Synchrotron
_diffrn_radiation_wavelength 0.68890
_diffrn_reflns_av_R_equivalents 0.042
_diffrn_reflns_limit_h_max 19
_diffrn_reflns_limit_h_min -18
_diffrn_reflns_limit_k_max 20
_diffrn_reflns_limit_k_min -20
_diffrn_reflns_limit_l_max 38
_diffrn_reflns_limit_l_min -37
_diffrn_reflns_number 95494
_diffrn_reflns_theta_full 24.400
_diffrn_reflns_theta_max 28.465
_diffrn_reflns_theta_min 1.588
_diffrn_source Synchrotron
_diffrn_standards_number 0
_exptl_absorpt_coefficient_mu 0.063
_exptl_absorpt_correction_T_max 1.00
_exptl_absorpt_correction_T_min 0.77
_exptl_absorpt_correction_type multi-scan
_exptl_absorpt_process_details 'CrysAlis, (Oxford Diffraction, 2002)'
_exptl_crystal_colour clear_pale_yellow
_exptl_crystal_density_diffrn 1.083
_exptl_crystal_density_meas ?
_exptl_crystal_density_method 'not measured'
_exptl_crystal_description lath
_exptl_crystal_F_000 2156
_exptl_crystal_size_max 0.05
_exptl_crystal_size_mid 0.02
_exptl_crystal_size_min 0.01
_refine_diff_density_max 1.40
_refine_diff_density_min -1.04
_refine_ls_extinction_method None
_refine_ls_goodness_of_fit_ref 0.9303
_refine_ls_hydrogen_treatment constr
_refine_ls_matrix_type full
_refine_ls_number_parameters 1424
_refine_ls_number_reflns 25074
_refine_ls_number_restraints 508
_refine_ls_R_factor_all 0.0885
_refine_ls_R_factor_gt 0.0725
_refine_ls_shift/su_max 0.0005124
_refine_ls_shift/su_mean 0.0000403
_refine_ls_structure_factor_coef Fsqd
_refine_ls_weighting_details
;
 Method, part 1, Chebychev polynomial, (Watkin, 1994, Prince, 1982) 
 [weight] = 1.0/[A~0~*T~0~(x)+A~1~*T~1~(x) ... +A~n-1~]*T~n-1~(x)] 
 where A~i~ are the Chebychev coefficients listed below and x= Fcalc/Fmax 
 Method = Robust Weighting (Prince, 1982) 
 W = [weight] * [1-(deltaF/6*sigmaF)^2^]^2^ 
 A~i~ are: 
 0.183E+04 0.284E+04 0.148E+04 385. 
;
_refine_ls_weighting_scheme calc
_refine_ls_wR_factor_all 0.1647
_refine_ls_wR_factor_gt 0.1408
_refine_ls_wR_factor_ref 0.1647
_reflns_limit_h_max 18
_reflns_limit_h_min -19
_reflns_limit_k_max 20
_reflns_limit_k_min -20
_reflns_limit_l_max 38
_reflns_limit_l_min 0
_reflns_number_gt 19718
_reflns_number_total 29087
_reflns_threshold_expression I>2.0\s(I)
_oxford_diffrn_Wilson_B_factor 2.29
_oxford_diffrn_Wilson_scale 0.09
_oxford_refine_ls_r_factor_ref 0.0885
_oxford_refine_ls_scale 3.70(2)
_oxford_reflns_number_all 25074
_oxford_reflns_threshold_expression_ref I>-3.0\s(I)
_oxford_structure_analysis_title DIA0202
_cod_data_source_file ja5b12049_si_002.cif
_cod_data_source_block 2d-M1
_cod_depositor_comments
;
The following automatic conversions were performed:

data item '_chemical_melting_point' value 'not measured' was changed
to '?' -- the value is undefined or not given.

data item '_atom_sites_solution_primary' value 'Other' was changed to
'other' in accordance with the
/home/saulius/struct/COD-crude-data/automatic-downloads/DataCite-retrospective/ACS/depositions/lib/dictionaries/cif_core.dic
dictionary named 'cif_core.dic' version 2.4.2 last updated on
2011-04-26.

data item '_exptl_crystal_density_meas' value 'not measured' was
changed to '?' -- the value is perceived as not measured.

Automatic conversion script
Id: cif_fix_values 6909 2019-04-08 15:41:33Z antanas 
;
_cod_original_sg_symbol_H-M 'P -1 '
_cod_database_code 4129941

loop_
_symmetry_equiv_pos_as_xyz
x,y,z
-x,-y,-z

loop_
_atom_site_label
_atom_site_type_symbol
_atom_site_fract_x
_atom_site_fract_y
_atom_site_fract_z
_atom_site_U_iso_or_equiv
_atom_site_occupancy
_atom_site_adp_type
_atom_site_refinement_flags_posn
_atom_site_refinement_flags_occupancy
_atom_site_disorder_assembly
_atom_site_disorder_group
C1 C 0.80655(15) 0.39619(14) 0.81554(8) 0.0207 1.0000 Uani . . . .
C2 C 0.79407(17) 0.46272(15) 0.78191(8) 0.0253 1.0000 Uani . . . .
C3 C 0.78558(18) 0.51101(15) 0.75132(9) 0.0290 1.0000 Uani . . . .
C4 C 0.7761(2) 0.55909(16) 0.71395(9) 0.0324 1.0000 Uani . . . .
C5 C 0.7678(2) 0.59648(17) 0.67874(10) 0.0350 1.0000 Uani . . . .
C6 C 0.7564(2) 0.63806(17) 0.63914(10) 0.0345 1.0000 Uani . . . .
C7 C 0.74360(19) 0.67515(17) 0.60390(9) 0.0323 1.0000 Uani . . . .
C8 C 0.72875(19) 0.71604(16) 0.56441(9) 0.0310 1.0000 Uani . . . .
C9 C 0.71584(18) 0.75121(16) 0.52818(9) 0.0306 1.0000 Uani . . . .
C10 C 0.70604(18) 0.78704(16) 0.48705(9) 0.0304 1.0000 Uani . . . .
C11 C 0.70149(19) 0.81703(16) 0.44932(10) 0.0323 1.0000 Uani . . . .
C12 C 0.70141(18) 0.84924(16) 0.40727(9) 0.0312 1.0000 Uani . . . .
C13 C 0.70377(18) 0.87788(16) 0.36951(9) 0.0308 1.0000 Uani . . . .
C14 C 0.70721(18) 0.91191(16) 0.32804(9) 0.0303 1.0000 Uani . . . .
C15 C 0.70913(18) 0.94490(16) 0.29181(9) 0.0285 1.0000 Uani . . . .
C16 C 0.70919(17) 0.98893(15) 0.25301(9) 0.0269 1.0000 Uani . . . .
C17 C 0.70509(15) 1.03573(15) 0.22184(8) 0.0230 1.0000 Uani . . . .
C18 C 0.69385(15) 1.10316(14) 0.18857(8) 0.0204 1.0000 Uani . . . .
C21 C 0.80998(15) 0.44667(14) 0.86705(8) 0.0204 1.0000 Uani . . . .
C22 C 0.75150(15) 0.42335(14) 0.89817(8) 0.0214 1.0000 Uani . . . .
C23 C 0.75260(15) 0.47317(14) 0.94388(8) 0.0211 1.0000 Uani . . . .
C24 C 0.81524(16) 0.54496(14) 0.95746(8) 0.0219 1.0000 Uani . . . .
C25 C 0.87670(15) 0.56917(14) 0.92691(8) 0.0223 1.0000 Uani . . . .
C26 C 0.87278(16) 0.51933(14) 0.88195(8) 0.0221 1.0000 Uani . . . .
C27 C 0.68353(16) 0.44623(14) 0.97664(9) 0.0239 1.0000 Uani . . . .
C28 C 0.58422(17) 0.44393(17) 0.95030(10) 0.0312 1.0000 Uani . . . .
C29 C 0.70721(18) 0.35241(16) 0.98937(10) 0.0310 1.0000 Uani . . . .
C30 C 0.68825(19) 0.51177(18) 1.02338(10) 0.0346 1.0000 Uani . . . .
C31 C 0.94559(17) 0.64877(15) 0.94470(9) 0.0271 1.0000 Uani . . . .
C32 C 0.89238(18) 0.73363(16) 0.95967(10) 0.0315 1.0000 Uani . . . .
C33 C 1.0036(2) 0.6685(2) 0.90642(12) 0.0544 1.0000 Uani . . . .
C34 C 1.01199(18) 0.62661(18) 0.98780(11) 0.0391 1.0000 Uani . . . .
C41 C 0.72234(15) 0.32920(14) 0.80306(8) 0.0223 1.0000 Uani . . . .
C42 C 0.73234(16) 0.23809(15) 0.80385(8) 0.0232 1.0000 Uani . . . .
C43 C 0.65490(17) 0.17910(15) 0.79479(9) 0.0267 1.0000 Uani . . . .
C44 C 0.56804(18) 0.21432(17) 0.78428(10) 0.0345 1.0000 Uani . . . .
C45 C 0.55620(16) 0.30683(16) 0.78301(11) 0.0422 1.0000 Uani D . . .
C46 C 0.63378(18) 0.36245(16) 0.79308(10) 0.0319 1.0000 Uani . . . .
C47 C 0.67062(18) 0.07835(16) 0.79548(10) 0.0307 1.0000 Uani . . . .
C48 C 0.7242(2) 0.04318(17) 0.75393(11) 0.0386 1.0000 Uani . . . .
C49 C 0.7273(2) 0.06367(18) 0.84295(11) 0.0399 1.0000 Uani . . . .
C50 C 0.57922(19) 0.02333(17) 0.78870(11) 0.0367 1.0000 Uani . . . .
C51 C 0.45885(13) 0.34212(14) 0.76877(9) 0.0626 1.0000 Uani D . . .
C52 C 0.4199(2) 0.2989(3) 0.71724(15) 0.0662 0.780(5) Uani D P 1 1
C53 C 0.3942(2) 0.3190(3) 0.80266(16) 0.0731 0.780(5) Uani D P 1 1
C54 C 0.4639(2) 0.4449(3) 0.77051(18) 0.0849 0.780(5) Uani D P 1 1
C61 C 0.89757(15) 0.34649(13) 0.80720(8) 0.0202 1.0000 Uani . . . .
C62 C 0.91953(16) 0.32710(14) 0.76051(8) 0.0230 1.0000 Uani . . . .
C63 C 0.99597(16) 0.27717(14) 0.75045(8) 0.0241 1.0000 Uani . . . .
C64 C 1.04937(16) 0.24435(15) 0.78836(9) 0.0254 1.0000 Uani . . . .
C65 C 1.02968(16) 0.26209(15) 0.83512(8) 0.0245 1.0000 Uani . . . .
C66 C 0.95282(16) 0.31509(14) 0.84431(8) 0.0232 1.0000 Uani . . . .
C67 C 1.02154(19) 0.25414(17) 0.69981(9) 0.0321 1.0000 Uani . . . .
C68 C 0.9617(2) 0.3025(2) 0.66366(10) 0.0428 1.0000 Uani . . . .
C69 C 1.1238(2) 0.2794(2) 0.69903(11) 0.0444 1.0000 Uani . . . .
C70 C 1.0069(2) 0.15203(19) 0.68446(11) 0.0433 1.0000 Uani . . . .
C71 C 1.09084(18) 0.22745(17) 0.87646(9) 0.0307 1.0000 Uani . . . .
C72 C 1.14728(19) 0.30800(18) 0.90638(10) 0.0348 1.0000 Uani . . . .
C73 C 1.1595(2) 0.1568(2) 0.85894(10) 0.0427 1.0000 Uani . . . .
C74 C 1.0297(2) 0.18447(17) 0.90760(9) 0.0348 1.0000 Uani . . . .
C81 C 0.60345(15) 1.15267(14) 0.19767(8) 0.0221 1.0000 Uani . . . .
C82 C 0.58369(16) 1.17218(15) 0.24494(8) 0.0248 1.0000 Uani . . . .
C83 C 0.50587(16) 1.22022(15) 0.25555(9) 0.0254 1.0000 Uani . . . .
C84 C 0.45033(17) 1.25169(15) 0.21789(9) 0.0276 1.0000 Uani . . . .
C85 C 0.46844(16) 1.23502(15) 0.17086(9) 0.0258 1.0000 Uani . . . .
C86 C 0.54588(16) 1.18351(14) 0.16109(8) 0.0228 1.0000 Uani . . . .
C87 C 0.47880(18) 1.23630(18) 0.30635(9) 0.0330 1.0000 Uani . . . .
C88 C 0.38154(19) 1.19366(19) 0.30541(10) 0.0385 1.0000 Uani . . . .
C89 C 0.4767(2) 1.33795(19) 0.32330(10) 0.0395 1.0000 Uani . . . .
C90 C 0.5459(2) 1.1946(2) 0.34257(10) 0.0439 1.0000 Uani . . . .
C91 C 0.40628(18) 1.26809(16) 0.12938(9) 0.0309 1.0000 Uani . . . .
C92 C 0.3336(2) 1.3342(2) 0.14670(11) 0.0467 1.0000 Uani . . . .
C93 C 0.4657(2) 1.31525(18) 0.09899(11) 0.0410 1.0000 Uani . . . .
C94 C 0.35438(19) 1.18608(18) 0.09810(10) 0.0361 1.0000 Uani . . . .
C101 C 0.77838(15) 1.16996(14) 0.20101(8) 0.0211 1.0000 Uani . . . .
C102 C 0.76832(15) 1.25983(15) 0.19583(8) 0.0222 1.0000 Uani . . . .
C103 C 0.84613(16) 1.31884(15) 0.20364(8) 0.0232 1.0000 Uani . . . .
C104 C 0.93245(17) 1.28509(16) 0.21734(9) 0.0280 1.0000 Uani . . . .
C105 C 0.94389(15) 1.19412(15) 0.22307(9) 0.0311 1.0000 Uani D . . .
C106 C 0.86629(17) 1.13823(15) 0.21471(9) 0.0273 1.0000 Uani . . . .
C107 C 0.83174(17) 1.41791(15) 0.19723(9) 0.0275 1.0000 Uani . . . .
C108 C 0.7797(2) 1.42380(19) 0.14734(11) 0.0428 1.0000 Uani . . . .
C109 C 0.7727(2) 1.46088(17) 0.23469(12) 0.0453 1.0000 Uani . . . .
C110 C 0.92306(18) 1.47246(16) 0.20462(10) 0.0329 1.0000 Uani . . . .
C111 C 1.04154(12) 1.16160(13) 0.23927(8) 0.0459 1.0000 Uani D . . .
C112 C 1.0975(4) 1.1487(9) 0.1976(2) 0.0579 0.253(11) Uani D P 2 1
C113 C 1.0349(2) 1.0717(6) 0.2586(5) 0.0392 0.253(11) Uani D P 2 1
C114 C 1.0930(4) 1.2302(5) 0.2790(4) 0.0570 0.253(11) Uani D P 2 1
C121 C 0.68953(15) 1.05374(14) 0.13678(8) 0.0204 1.0000 Uani . . . .
C122 C 0.74878(15) 1.07699(14) 0.10604(8) 0.0209 1.0000 Uani . . . .
C123 C 0.74701(15) 1.02955(14) 0.05964(8) 0.0211 1.0000 Uani . . . .
C124 C 0.68232(15) 0.95919(14) 0.04506(8) 0.0207 1.0000 Uani . . . .
C125 C 0.62012(15) 0.93466(14) 0.07512(8) 0.0216 1.0000 Uani . . . .
C126 C 0.62506(15) 0.98263(14) 0.12100(8) 0.0219 1.0000 Uani . . . .
C127 C 0.81521(16) 1.05678(14) 0.02701(8) 0.0230 1.0000 Uani . . . .
C128 C 0.79290(18) 1.15127(15) 0.01556(10) 0.0299 1.0000 Uani . . . .
C129 C 0.91486(17) 1.05775(17) 0.05308(10) 0.0308 1.0000 Uani . . . .
C130 C 0.8098(2) 0.99298(17) -0.02017(9) 0.0350 1.0000 Uani . . . .
C131 C 0.54997(17) 0.85619(15) 0.05654(9) 0.0272 1.0000 Uani . . . .
C132 C 0.48809(19) 0.87733(19) 0.01143(11) 0.0387 1.0000 Uani . . . .
C133 C 0.60287(19) 0.77031(16) 0.04337(11) 0.0352 1.0000 Uani . . . .
C134 C 0.4865(2) 0.8397(2) 0.09306(11) 0.0450 1.0000 Uani . . . .
C141 C 1.07380(18) 0.49240(16) 0.58740(9) 0.0272 1.0000 Uani . . . .
N142 N 0.98839(14) 0.49394(13) 0.56211(7) 0.0261 1.0000 Uani . . . .
C143 C 0.95063(17) 0.41869(15) 0.53661(8) 0.0258 1.0000 Uani . . . .
C144 C 0.99896(18) 0.33733(16) 0.53383(9) 0.0296 1.0000 Uani . . . .
C145 C 1.08412(18) 0.33483(16) 0.56081(9) 0.0305 1.0000 Uani . . . .
C146 C 1.12436(18) 0.41304(16) 0.58959(9) 0.0294 1.0000 Uani . . . .
C147 C 1.21213(19) 0.41554(17) 0.61919(10) 0.0335 1.0000 Uani . . . .
C148 C 1.24938(19) 0.49363(18) 0.64498(10) 0.0347 1.0000 Uani . . . .
C149 C 1.20227(18) 0.57596(17) 0.64222(9) 0.0299 1.0000 Uani . . . .
C150 C 1.23785(18) 0.65901(17) 0.66741(10) 0.0329 1.0000 Uani . . . .
C151 C 1.19289(18) 0.73691(17) 0.66025(9) 0.0300 1.0000 Uani . . . .
C152 C 1.11179(17) 0.73186(16) 0.62653(9) 0.0267 1.0000 Uani . . . .
N153 N 1.07298(14) 0.65373(13) 0.60451(7) 0.0265 1.0000 Uani . . . .
C154 C 1.11589(17) 0.57696(16) 0.61239(9) 0.0272 1.0000 Uani . . . .
C155 C 0.85564(17) 0.42556(15) 0.51085(9) 0.0268 1.0000 Uani . . . .
C156 C 0.80458(18) 0.35060(16) 0.48554(9) 0.0311 1.0000 Uani . . . .
C157 C 0.71777(19) 0.35894(17) 0.46046(10) 0.0359 1.0000 Uani . . . .
C158 C 0.67845(18) 0.44318(17) 0.45958(10) 0.0349 1.0000 Uani . . . .
C159 C 0.72806(18) 0.51811(16) 0.48561(10) 0.0336 1.0000 Uani . . . .
C160 C 0.81514(17) 0.50896(16) 0.51052(9) 0.0293 1.0000 Uani . . . .
O161 O 0.59439(14) 0.44445(13) 0.43240(9) 0.0554 1.0000 Uani D . . .
C162 C 0.5592(2) 0.52950(19) 0.41897(10) 0.0335 0.771(5) Uani D P 3 1
C163 C 0.4980(2) 0.57264(19) 0.45332(8) 0.0350 0.771(5) Uani D P 3 1
C164 C 0.43272(19) 0.63908(15) 0.43052(11) 0.0317 0.771(5) Uani D P 3 1
C165 C 0.3496(2) 0.59261(14) 0.39840(12) 0.0330 0.771(5) Uani D P 3 1
C166 C 0.28777(15) 0.65879(17) 0.37173(11) 0.0373 0.771(5) Uani D P 3 1
C167 C 0.3353(2) 0.6934(2) 0.33305(8) 0.0422 0.771(5) Uani D P 3 1
O168 O 0.39466(15) 0.77130(14) 0.35218(8) 0.0498 1.0000 Uani D . . .
C169 C 1.06719(17) 0.81306(15) 0.61088(9) 0.0262 1.0000 Uani . . . .
C170 C 1.11207(17) 0.89784(15) 0.62058(9) 0.0262 1.0000 Uani . . . .
C171 C 1.07168(17) 0.97089(15) 0.60211(9) 0.0281 1.0000 Uani . . . .
C172 C 0.98566(17) 0.96139(15) 0.57344(9) 0.0257 1.0000 Uani . . . .
C173 C 0.93862(17) 0.87788(16) 0.56462(9) 0.0282 1.0000 Uani . . . .
C174 C 0.97997(16) 0.80527(16) 0.58307(9) 0.0272 1.0000 Uani . . . .
O175 O 0.95291(12) 1.03631(11) 0.55523(6) 0.0295 1.0000 Uani . . . .
C176 C 0.86821(17) 1.02523(15) 0.52222(9) 0.0279 1.0000 Uani . . . .
C177 C 0.84698(17) 1.11517(15) 0.50569(9) 0.0280 1.0000 Uani . . . .
C178 C 0.75041(17) 1.11245(16) 0.47595(9) 0.0283 1.0000 Uani . . . .
C179 C 0.67314(19) 1.1265(2) 0.50743(10) 0.0365 1.0000 Uani . . . .
C180 C 0.57705(19) 1.1386(2) 0.48048(11) 0.0382 1.0000 Uani . . . .
C181 C 0.54024(18) 1.05744(19) 0.44530(11) 0.0372 1.0000 Uani . . . .
O182 O 0.44711(13) 1.07691(13) 0.42655(8) 0.0415 1.0000 Uani . . . .
C183 C 0.42174(19) 0.9219(2) 0.38663(10) 0.0372 1.0000 Uani . . . .
C184 C 0.3578(2) 0.8544(2) 0.36387(10) 0.0399 1.0000 Uani . . . .
C185 C 0.2642(2) 0.8728(2) 0.35490(11) 0.0411 1.0000 Uani . . . .
C186 C 0.23616(19) 0.96085(19) 0.36858(10) 0.0360 1.0000 Uani . . . .
C187 C 0.29745(19) 1.02763(19) 0.39083(10) 0.0352 1.0000 Uani . . . .
C188 C 0.39195(19) 1.00794(19) 0.40132(10) 0.0359 1.0000 Uani . . . .
C212 C 1.1094(2) 1.1849(4) 0.20574(15) 0.0527 0.747(11) Uani D P 2 2
C213 C 1.0394(2) 1.0597(3) 0.2387(3) 0.0904 0.747(11) Uani D P 2 2
C214 C 1.0770(2) 1.2062(4) 0.28976(14) 0.0579 0.747(11) Uani D P 2 2
C252 C 0.4556(3) 0.3803(8) 0.7220(3) 0.0768 0.220(5) Uani D P 1 2
C253 C 0.3856(3) 0.2653(4) 0.7624(5) 0.0740 0.220(5) Uani D P 1 2
C254 C 0.4354(4) 0.4170(7) 0.8084(3) 0.0749 0.220(5) Uani D P 1 2
C262 C 0.5369(6) 0.5201(6) 0.4465(6) 0.072(3) 0.229(5) Uiso D P 3 2
C263 C 0.4356(5) 0.4972(7) 0.4324(5) 0.072(3) 0.229(5) Uiso D P 3 2
C264 C 0.3804(8) 0.5793(8) 0.4253(3) 0.072(3) 0.229(5) Uiso D P 3 2
C265 C 0.3930(4) 0.6125(7) 0.3815(4) 0.072(3) 0.229(5) Uiso D P 3 2
C266 C 0.30231(15) 0.63031(17) 0.35258(11) 0.072(3) 0.229(5) Uiso D P 3 2
C267 C 0.3084(8) 0.7154(8) 0.3304(5) 0.072(3) 0.229(5) Uiso D P 3 2
H221 H 0.7103 0.3737 0.8887 0.0256 1.0000 Uiso R . . .
H241 H 0.8175 0.5788 0.9880 0.0274 1.0000 Uiso R . . .
H261 H 0.9136 0.5348 0.8612 0.0272 1.0000 Uiso R . . .
H281 H 0.5411 0.4267 0.9712 0.0469 1.0000 Uiso R . . .
H282 H 0.5797 0.3996 0.9220 0.0474 1.0000 Uiso R . . .
H283 H 0.5687 0.5024 0.9409 0.0466 1.0000 Uiso R . . .
H291 H 0.6619 0.3330 1.0083 0.0464 1.0000 Uiso R . . .
H292 H 0.7687 0.3525 1.0072 0.0462 1.0000 Uiso R . . .
H293 H 0.7045 0.3103 0.9602 0.0469 1.0000 Uiso R . . .
H301 H 0.6433 0.4932 1.0429 0.0519 1.0000 Uiso R . . .
H302 H 0.7494 0.5133 1.0413 0.0520 1.0000 Uiso R . . .
H303 H 0.6741 0.5717 1.0164 0.0517 1.0000 Uiso R . . .
H321 H 0.9371 0.7832 0.9722 0.0472 1.0000 Uiso R . . .
H322 H 0.8569 0.7241 0.9852 0.0473 1.0000 Uiso R . . .
H323 H 0.8510 0.7496 0.9321 0.0477 1.0000 Uiso R . . .
H331 H 1.0459 0.7183 0.9193 0.0815 1.0000 Uiso R . . .
H332 H 1.0385 0.6170 0.8961 0.0817 1.0000 Uiso R . . .
H333 H 0.9618 0.6849 0.8795 0.0812 1.0000 Uiso R . . .
H341 H 1.0555 0.6766 1.0006 0.0579 1.0000 Uiso R . . .
H342 H 0.9769 0.6126 1.0129 0.0589 1.0000 Uiso R . . .
H343 H 1.0481 0.5755 0.9784 0.0587 1.0000 Uiso R . . .
H421 H 0.7907 0.2165 0.8113 0.0280 1.0000 Uiso R . . .
H441 H 0.5153 0.1751 0.7775 0.0408 1.0000 Uiso R . . .
H461 H 0.6291 0.4243 0.7933 0.0386 1.0000 Uiso R . . .
H481 H 0.7345 -0.0197 0.7540 0.0570 1.0000 Uiso R . . .
H482 H 0.7834 0.0752 0.7576 0.0565 1.0000 Uiso R . . .
H483 H 0.6879 0.0530 0.7242 0.0571 1.0000 Uiso R . . .
H491 H 0.7339 0.0004 0.8445 0.0610 1.0000 Uiso R . . .
H492 H 0.6974 0.0899 0.8693 0.0603 1.0000 Uiso R . . .
H493 H 0.7885 0.0914 0.8462 0.0604 1.0000 Uiso R . . .
H501 H 0.5929 -0.0387 0.7899 0.0546 1.0000 Uiso R . . .
H502 H 0.5441 0.0446 0.8143 0.0548 1.0000 Uiso R . . .
H503 H 0.5425 0.0284 0.7579 0.0547 1.0000 Uiso R . . .
H521 H 0.3591 0.3223 0.7079 0.0989 0.780(5) Uiso R P 1 1
H522 H 0.4141 0.2337 0.7148 0.0990 0.780(5) Uiso R P 1 1
H523 H 0.4595 0.3123 0.6948 0.0991 0.780(5) Uiso R P 1 1
H531 H 0.3336 0.3403 0.7933 0.1086 0.780(5) Uiso R P 1 1
H532 H 0.4214 0.3510 0.8342 0.1091 0.780(5) Uiso R P 1 1
H533 H 0.3890 0.2556 0.8008 0.1077 0.780(5) Uiso R P 1 1
H541 H 0.4051 0.4613 0.7548 0.1246 0.780(5) Uiso R P 1 1
H542 H 0.4779 0.4756 0.8046 0.1255 0.780(5) Uiso R P 1 1
H543 H 0.5094 0.4594 0.7507 0.1246 0.780(5) Uiso R P 1 1
H621 H 0.8820 0.3499 0.7355 0.0280 1.0000 Uiso R . . .
H641 H 1.1012 0.2093 0.7820 0.0309 1.0000 Uiso R . . .
H661 H 0.9386 0.3281 0.8755 0.0277 1.0000 Uiso R . . .
H681 H 0.9823 0.2889 0.6324 0.0660 1.0000 Uiso R . . .
H682 H 0.9674 0.3666 0.6729 0.0651 1.0000 Uiso R . . .
H683 H 0.8973 0.2844 0.6610 0.0647 1.0000 Uiso R . . .
H691 H 1.1403 0.2642 0.6669 0.0658 1.0000 Uiso R . . .
H692 H 1.1645 0.2481 0.7208 0.0660 1.0000 Uiso R . . .
H693 H 1.1344 0.3437 0.7082 0.0656 1.0000 Uiso R . . .
H701 H 1.0164 0.1374 0.6512 0.0662 1.0000 Uiso R . . .
H702 H 1.0517 0.1203 0.7043 0.0651 1.0000 Uiso R . . .
H703 H 0.9442 0.1328 0.6876 0.0651 1.0000 Uiso R . . .
H721 H 1.1859 0.2892 0.9337 0.0528 1.0000 Uiso R . . .
H722 H 1.1066 0.3543 0.9182 0.0523 1.0000 Uiso R . . .
H723 H 1.1877 0.3350 0.8873 0.0527 1.0000 Uiso R . . .
H731 H 1.1931 0.1351 0.8864 0.0646 1.0000 Uiso R . . .
H732 H 1.1261 0.1065 0.8384 0.0646 1.0000 Uiso R . . .
H733 H 1.2032 0.1831 0.8417 0.0644 1.0000 Uiso R . . .
H741 H 1.0687 0.1629 0.9339 0.0518 1.0000 Uiso R . . .
H742 H 0.9942 0.1330 0.8890 0.0514 1.0000 Uiso R . . .
H743 H 0.9866 0.2271 0.9211 0.0509 1.0000 Uiso R . . .
H821 H 0.6225 1.1513 0.2699 0.0294 1.0000 Uiso R . . .
H841 H 0.3988 1.2846 0.2241 0.0335 1.0000 Uiso R . . .
H861 H 0.5587 1.1692 0.1296 0.0263 1.0000 Uiso R . . .
H881 H 0.3645 1.2008 0.3378 0.0577 1.0000 Uiso R . . .
H882 H 0.3819 1.1308 0.2926 0.0576 1.0000 Uiso R . . .
H883 H 0.3370 1.2231 0.2849 0.0575 1.0000 Uiso R . . .
H891 H 0.4576 1.3484 0.3548 0.0600 1.0000 Uiso R . . .
H892 H 0.5387 1.3652 0.3250 0.0598 1.0000 Uiso R . . .
H893 H 0.4341 1.3657 0.3005 0.0599 1.0000 Uiso R . . .
H901 H 0.5236 1.2036 0.3737 0.0655 1.0000 Uiso R . . .
H902 H 0.6081 1.2219 0.3451 0.0656 1.0000 Uiso R . . .
H903 H 0.5476 1.1305 0.3322 0.0651 1.0000 Uiso R . . .
H921 H 0.2999 1.3570 0.1197 0.0689 1.0000 Uiso R . . .
H922 H 0.3640 1.3843 0.1685 0.0686 1.0000 Uiso R . . .
H923 H 0.2907 1.3043 0.1627 0.0690 1.0000 Uiso R . . .
H931 H 0.4265 1.3364 0.0722 0.0597 1.0000 Uiso R . . .
H932 H 0.4991 1.3661 0.1189 0.0593 1.0000 Uiso R . . .
H933 H 0.5106 1.2746 0.0857 0.0595 1.0000 Uiso R . . .
H941 H 0.3170 1.2042 0.0706 0.0541 1.0000 Uiso R . . .
H942 H 0.3978 1.1417 0.0875 0.0530 1.0000 Uiso R . . .
H943 H 0.3140 1.1581 0.1166 0.0533 1.0000 Uiso R . . .
H1021 H 0.7090 1.2811 0.1872 0.0265 1.0000 Uiso R . . .
H1041 H 0.9844 1.3236 0.2229 0.0331 1.0000 Uiso R . . .
H1061 H 0.8724 1.0771 0.2175 0.0334 1.0000 Uiso R . . .
H1081 H 0.7745 1.4865 0.1433 0.0649 1.0000 Uiso R . . .
H1082 H 0.8146 1.3933 0.1233 0.0645 1.0000 Uiso R . . .
H1083 H 0.7172 1.3961 0.1438 0.0646 1.0000 Uiso R . . .
H1091 H 0.7631 1.5233 0.2308 0.0675 1.0000 Uiso R . . .
H1092 H 0.8046 1.4569 0.2664 0.0679 1.0000 Uiso R . . .
H1093 H 0.7136 1.4292 0.2312 0.0679 1.0000 Uiso R . . .
H1101 H 0.9103 1.5338 0.1991 0.0486 1.0000 Uiso R . . .
H1102 H 0.9538 1.4723 0.2373 0.0488 1.0000 Uiso R . . .
H1103 H 0.9640 1.4467 0.1820 0.0490 1.0000 Uiso R . . .
H1121 H 1.1617 1.1387 0.2087 0.0840 0.253(11) Uiso R P 2 1
H1122 H 1.0930 1.2028 0.1825 0.0841 0.253(11) Uiso R P 2 1
H1123 H 1.0704 1.0967 0.1757 0.0837 0.253(11) Uiso R P 2 1
H1131 H 1.0953 1.0523 0.2702 0.0499 0.253(11) Uiso R P 2 1
H1132 H 0.9998 1.0805 0.2850 0.0497 0.253(11) Uiso R P 2 1
H1133 H 1.0037 1.0251 0.2335 0.0502 0.253(11) Uiso R P 2 1
H1141 H 1.1464 1.2035 0.2950 0.0830 0.253(11) Uiso R P 2 1
H1142 H 1.1135 1.2805 0.2647 0.0831 0.253(11) Uiso R P 2 1
H1143 H 1.0508 1.2502 0.3018 0.0831 0.253(11) Uiso R P 2 1
H1221 H 0.7910 1.1252 0.1162 0.0247 1.0000 Uiso R . . .
H1241 H 0.6805 0.9260 0.0148 0.0249 1.0000 Uiso R . . .
H1261 H 0.5847 0.9666 0.1418 0.0257 1.0000 Uiso R . . .
H1281 H 0.8374 1.1703 -0.0037 0.0452 1.0000 Uiso R . . .
H1282 H 0.7971 1.1941 0.0444 0.0447 1.0000 Uiso R . . .
H1283 H 0.7315 1.1521 -0.0023 0.0445 1.0000 Uiso R . . .
H1291 H 0.9570 1.0759 0.0328 0.0467 1.0000 Uiso R . . .
H1292 H 0.9298 0.9984 0.0607 0.0466 1.0000 Uiso R . . .
H1293 H 0.9216 1.1001 0.0821 0.0468 1.0000 Uiso R . . .
H1301 H 0.8552 1.0130 -0.0386 0.0523 1.0000 Uiso R . . .
H1302 H 0.8243 0.9327 -0.0142 0.0522 1.0000 Uiso R . . .
H1303 H 0.7480 0.9927 -0.0381 0.0527 1.0000 Uiso R . . .
H1321 H 0.4445 0.8270 -0.0008 0.0577 1.0000 Uiso R . . .
H1322 H 0.5258 0.8879 -0.0135 0.0577 1.0000 Uiso R . . .
H1323 H 0.4531 0.9307 0.0203 0.0580 1.0000 Uiso R . . .
H1331 H 0.5577 0.7219 0.0300 0.0530 1.0000 Uiso R . . .
H1332 H 0.6391 0.7550 0.0722 0.0532 1.0000 Uiso R . . .
H1333 H 0.6426 0.7786 0.0192 0.0526 1.0000 Uiso R . . .
H1341 H 0.4422 0.7905 0.0790 0.0666 1.0000 Uiso R . . .
H1342 H 0.5260 0.8206 0.1205 0.0666 1.0000 Uiso R . . .
H1343 H 0.4525 0.8944 0.1024 0.0668 1.0000 Uiso R . . .
H1441 H 0.9735 0.2854 0.5133 0.0358 1.0000 Uiso R . . .
H1451 H 1.1171 0.2805 0.5601 0.0361 1.0000 Uiso R . . .
H1471 H 1.2443 0.3613 0.6210 0.0400 1.0000 Uiso R . . .
H1481 H 1.3080 0.4945 0.6643 0.0412 1.0000 Uiso R . . .
H1501 H 1.2931 0.6611 0.6888 0.0395 1.0000 Uiso R . . .
H1511 H 1.2147 0.7927 0.6781 0.0361 1.0000 Uiso R . . .
H1561 H 0.8302 0.2933 0.4852 0.0368 1.0000 Uiso R . . .
H1571 H 0.6832 0.3067 0.4429 0.0441 1.0000 Uiso R . . .
H1591 H 0.7022 0.5761 0.4854 0.0402 1.0000 Uiso R . . .
H1601 H 0.8491 0.5604 0.5275 0.0365 1.0000 Uiso R . . .
H1621 H 0.6107 0.5709 0.4181 0.0348 0.771(5) Uiso R P 3 1
H1622 H 0.5201 0.5168 0.3876 0.0344 0.771(5) Uiso R P 3 1
H1631 H 0.5401 0.6033 0.4813 0.0415 0.771(5) Uiso R P 3 1
H1632 H 0.4592 0.5229 0.4608 0.0423 0.771(5) Uiso R P 3 1
H1641 H 0.4101 0.6809 0.4553 0.0372 0.771(5) Uiso R P 3 1
H1642 H 0.4703 0.6732 0.4116 0.0366 0.771(5) Uiso R P 3 1
H1651 H 0.3160 0.5622 0.4177 0.0383 0.771(5) Uiso R P 3 1
H1652 H 0.3659 0.5491 0.3727 0.0383 0.771(5) Uiso R P 3 1
H1661 H 0.2798 0.7143 0.3961 0.0704 0.771(5) Uiso R P 3 1
H1662 H 0.2306 0.6274 0.3558 0.0698 0.771(5) Uiso R P 3 1
H1671 H 0.3740 0.6454 0.3207 0.0494 0.771(5) Uiso R P 3 1
H1672 H 0.2893 0.7085 0.3064 0.0515 0.771(5) Uiso R P 3 1
H1701 H 1.1721 0.9051 0.6397 0.0317 1.0000 Uiso R . . .
H1711 H 1.1039 1.0277 0.6080 0.0329 1.0000 Uiso R . . .
H1731 H 0.8785 0.8707 0.5455 0.0341 1.0000 Uiso R . . .
H1741 H 0.9476 0.7485 0.5764 0.0328 1.0000 Uiso R . . .
H1761 H 0.8172 1.0064 0.5382 0.0314 1.0000 Uiso R . . .
H1762 H 0.8766 0.9788 0.4946 0.0322 1.0000 Uiso R . . .
H1771 H 0.8494 1.1607 0.5342 0.0340 1.0000 Uiso R . . .
H1772 H 0.8953 1.1296 0.4861 0.0339 1.0000 Uiso R . . .
H1781 H 0.7487 1.1609 0.4561 0.0336 1.0000 Uiso R . . .
H1782 H 0.7405 1.0542 0.4544 0.0333 1.0000 Uiso R . . .
H1791 H 0.6910 1.1803 0.5309 0.0439 1.0000 Uiso R . . .
H1792 H 0.6701 1.0749 0.5245 0.0434 1.0000 Uiso R . . .
H1801 H 0.5331 1.1514 0.5041 0.0453 1.0000 Uiso R . . .
H1802 H 0.5797 1.1909 0.4629 0.0454 1.0000 Uiso R . . .
H1811 H 0.5411 1.0034 0.4606 0.0460 1.0000 Uiso R . . .
H1812 H 0.5780 1.0487 0.4192 0.0459 1.0000 Uiso R . . .
H1831 H 0.4847 0.9088 0.3925 0.0444 1.0000 Uiso R . . .
H1851 H 0.2199 0.8266 0.3397 0.0487 1.0000 Uiso R . . .
H1861 H 0.1716 0.9727 0.3619 0.0433 1.0000 Uiso R . . .
H1871 H 0.2782 1.0857 0.3987 0.0419 1.0000 Uiso R . . .
H2121 H 1.1704 1.1633 0.2148 0.0779 0.747(11) Uiso R P 2 2
H2122 H 1.1155 1.2488 0.2092 0.0773 0.747(11) Uiso R P 2 2
H2123 H 1.0853 1.1611 0.1721 0.0789 0.747(11) Uiso R P 2 2
H2131 H 1.0966 1.0433 0.2576 0.1301 0.747(11) Uiso R P 2 2
H2132 H 0.9851 1.0425 0.2537 0.1304 0.747(11) Uiso R P 2 2
H2133 H 1.0362 1.0345 0.2042 0.1289 0.747(11) Uiso R P 2 2
H2141 H 1.1404 1.1869 0.2981 0.0860 0.747(11) Uiso R P 2 2
H2142 H 1.0750 1.2719 0.2920 0.0862 0.747(11) Uiso R P 2 2
H2143 H 1.0376 1.1846 0.3113 0.0860 0.747(11) Uiso R P 2 2
H2521 H 0.3936 0.3727 0.7051 0.1130 0.220(5) Uiso R P 1 2
H2522 H 0.4724 0.4432 0.7290 0.1129 0.220(5) Uiso R P 1 2
H2523 H 0.4991 0.3486 0.7035 0.1131 0.220(5) Uiso R P 1 2
H2531 H 0.3156 0.2941 0.7522 0.1080 0.220(5) Uiso R P 1 2
H2532 H 0.3936 0.2414 0.7993 0.1077 0.220(5) Uiso R P 1 2
H2533 H 0.4066 0.2124 0.7337 0.1081 0.220(5) Uiso R P 1 2
H2541 H 0.3585 0.4276 0.8029 0.1111 0.220(5) Uiso R P 1 2
H2542 H 0.4602 0.3924 0.8435 0.1107 0.220(5) Uiso R P 1 2
H2543 H 0.4775 0.4770 0.8044 0.1110 0.220(5) Uiso R P 1 2
H2621 H 0.5487 0.5381 0.4808 0.0830 0.229(5) Uiso R P 3 2
H2622 H 0.5552 0.5691 0.4312 0.0831 0.229(5) Uiso R P 3 2
H2631 H 0.4100 0.4631 0.4545 0.0831 0.229(5) Uiso R P 3 2
H2632 H 0.4265 0.4635 0.4005 0.0830 0.229(5) Uiso R P 3 2
H2641 H 0.4151 0.6224 0.4499 0.0827 0.229(5) Uiso R P 3 2
H2642 H 0.3152 0.5771 0.4295 0.0831 0.229(5) Uiso R P 3 2
H2651 H 0.4209 0.5647 0.3617 0.0831 0.229(5) Uiso R P 3 2
H2652 H 0.4306 0.6675 0.3849 0.0830 0.229(5) Uiso R P 3 2
H2661 H 0.2634 0.6486 0.3750 0.0837 0.229(5) Uiso R P 3 2
H2662 H 0.2741 0.5759 0.3337 0.0831 0.229(5) Uiso R P 3 2
H2671 H 0.3297 0.6866 0.3012 0.0832 0.229(5) Uiso R P 3 2
H2672 H 0.2537 0.7500 0.3224 0.0831 0.229(5) Uiso R P 3 2

loop_
_atom_site_aniso_label
_atom_site_aniso_U_11
_atom_site_aniso_U_22
_atom_site_aniso_U_33
_atom_site_aniso_U_23
_atom_site_aniso_U_13
_atom_site_aniso_U_12
C1 0.0214(11) 0.0164(9) 0.0246(11) 0.0031(8) 0.0033(8) 0.0026(8)
C2 0.0285(12) 0.0202(10) 0.0266(11) 0.0024(9) 0.0025(9) 0.0054(9)
C3 0.0340(14) 0.0209(11) 0.0313(12) 0.0028(9) 0.0020(10) 0.0056(9)
C4 0.0432(15) 0.0229(11) 0.0313(13) 0.0047(10) 0.0048(11) 0.0069(10)
C5 0.0483(16) 0.0249(12) 0.0330(13) 0.0071(10) 0.0056(11) 0.0085(11)
C6 0.0438(16) 0.0263(12) 0.0353(14) 0.0073(10) 0.0085(11) 0.0063(11)
C7 0.0408(15) 0.0262(12) 0.0314(13) 0.0054(10) 0.0079(11) 0.0042(10)
C8 0.0395(15) 0.0214(11) 0.0324(13) 0.0040(9) 0.0057(10) 0.0029(10)
C9 0.0364(14) 0.0241(11) 0.0314(13) 0.0042(10) 0.0047(10) 0.0010(10)
C10 0.0360(14) 0.0240(11) 0.0318(13) 0.0062(10) 0.0044(10) 0.0013(10)
C11 0.0378(14) 0.0236(11) 0.0358(13) 0.0054(10) 0.0044(11) 0.0025(10)
C12 0.0350(14) 0.0256(12) 0.0330(13) 0.0065(10) 0.0022(10) 0.0025(10)
C13 0.0342(14) 0.0253(12) 0.0330(13) 0.0069(10) 0.0022(10) 0.0004(10)
C14 0.0345(14) 0.0244(11) 0.0324(13) 0.0077(10) 0.0025(10) 0.0017(10)
C15 0.0320(13) 0.0231(11) 0.0299(12) 0.0061(9) 0.0000(10) 0.0019(9)
C16 0.0266(12) 0.0224(11) 0.0321(12) 0.0054(9) 0.0040(9) 0.0026(9)
C17 0.0198(11) 0.0210(10) 0.0285(11) 0.0037(9) 0.0043(8) 0.0001(8)
C18 0.0182(11) 0.0194(10) 0.0238(10) 0.0056(8) 0.0011(8) 0.0006(8)
C21 0.0193(11) 0.0155(9) 0.0259(11) 0.0028(8) 0.0014(8) 0.0046(8)
C22 0.0189(11) 0.0154(9) 0.0298(11) 0.0040(8) 0.0021(8) 0.0009(8)
C23 0.0187(11) 0.0175(10) 0.0285(11) 0.0076(8) 0.0032(8) 0.0031(8)
C24 0.0239(11) 0.0177(10) 0.0244(11) 0.0042(8) 0.0026(8) 0.0028(8)
C25 0.0191(11) 0.0190(10) 0.0282(11) 0.0031(8) 0.0017(8) -0.0020(8)
C26 0.0217(11) 0.0196(10) 0.0252(11) 0.0043(8) 0.0030(8) -0.0006(8)
C27 0.0226(11) 0.0172(10) 0.0332(12) 0.0050(9) 0.0071(9) 0.0014(8)
C28 0.0249(13) 0.0268(12) 0.0441(14) 0.0090(10) 0.0084(10) 0.0018(9)
C29 0.0305(13) 0.0249(12) 0.0426(14) 0.0147(10) 0.0126(11) 0.0036(9)
C30 0.0364(14) 0.0324(13) 0.0376(14) 0.0021(11) 0.0179(11) -0.0034(11)
C31 0.0258(12) 0.0226(11) 0.0322(12) -0.0026(9) 0.0086(9) -0.0063(9)
C32 0.0331(14) 0.0206(11) 0.0397(14) 0.0012(10) 0.0038(11) -0.0031(9)
C33 0.063(2) 0.0444(17) 0.0543(19) -0.0164(14) 0.0297(16) -0.0332(15)
C34 0.0217(13) 0.0320(13) 0.0584(18) -0.0043(12) -0.0025(11) -0.0007(10)
C41 0.0185(11) 0.0183(10) 0.0283(11) -0.0007(8) 0.0013(8) 0.0011(8)
C42 0.0190(11) 0.0220(11) 0.0282(11) 0.0027(9) 0.0025(8) 0.0040(8)
C43 0.0244(12) 0.0204(11) 0.0348(12) -0.0004(9) 0.0067(9) 0.0013(9)
C44 0.0218(13) 0.0263(12) 0.0515(16) -0.0045(11) 0.0010(11) -0.0013(9)
C45 0.0224(13) 0.0265(12) 0.0713(19) -0.0021(12) -0.0071(12) 0.0057(10)
C46 0.0280(13) 0.0186(11) 0.0452(15) -0.0012(10) -0.0041(11) 0.0045(9)
C47 0.0270(13) 0.0199(11) 0.0467(15) 0.0038(10) 0.0117(11) 0.0016(9)
C48 0.0349(15) 0.0207(12) 0.0633(19) 0.0019(11) 0.0226(13) 0.0035(10)
C49 0.0354(15) 0.0297(13) 0.0572(18) 0.0158(12) 0.0059(13) -0.0020(11)
C50 0.0343(15) 0.0231(12) 0.0530(17) -0.0012(11) 0.0148(12) -0.0031(10)
C51 0.0232(13) 0.0416(14) 0.117(2) 0.0072(15) -0.0069(14) 0.0072(11)
C52 0.030(2) 0.076(3) 0.093(3) 0.036(2) -0.012(2) -0.0034(19)
C53 0.036(2) 0.081(3) 0.105(4) 0.020(3) 0.013(2) 0.031(2)
C54 0.036(2) 0.052(2) 0.165(5) 0.026(3) -0.005(3) 0.0114(19)
C61 0.0176(11) 0.0141(9) 0.0285(11) 0.0018(8) 0.0031(8) 0.0001(7)
C62 0.0265(12) 0.016(1) 0.0267(11) 0.0038(8) 0.0029(9) 0.0011(8)
C63 0.0260(12) 0.0181(10) 0.0277(11) 0.0005(8) 0.0047(9) 0.0001(8)
C64 0.0225(12) 0.0204(10) 0.0324(12) 0.0016(9) 0.0023(9) 0.0019(8)
C65 0.0245(12) 0.0192(10) 0.0284(11) 0.0019(8) -0.0001(9) 0.0023(8)
C66 0.0248(12) 0.0190(10) 0.0251(11) 0.0021(8) 0.0021(9) 0.0002(8)
C67 0.0356(14) 0.0314(13) 0.0290(12) 0.0002(10) 0.0075(10) 0.0058(10)
C68 0.0538(19) 0.0506(17) 0.0275(13) 0.0087(12) 0.0137(12) 0.0152(14)
C69 0.0405(17) 0.0533(18) 0.0433(16) 0.0087(13) 0.0181(13) 0.0042(13)
C70 0.0537(18) 0.0340(14) 0.0377(15) -0.0095(11) 0.0049(13) 0.0079(12)
C71 0.0318(14) 0.0285(12) 0.0299(12) 0.0024(10) -0.0016(10) 0.0073(10)
C72 0.0323(14) 0.0362(14) 0.0330(13) 0.0009(11) -0.0021(10) 0.0028(11)
C73 0.0432(17) 0.0430(16) 0.0387(15) 0.0034(12) -0.0043(12) 0.0224(13)
C74 0.0445(16) 0.0264(12) 0.0332(13) 0.0099(10) -0.0029(11) 0.0039(11)
C81 0.0181(11) 0.0179(10) 0.0303(11) 0.0032(8) 0.0039(8) -0.0014(8)
C82 0.0212(11) 0.0255(11) 0.0275(11) 0.0050(9) 0.0015(9) -0.0016(9)
C83 0.0208(11) 0.0248(11) 0.0299(12) 0.0007(9) 0.0046(9) -0.0029(9)
C84 0.0231(12) 0.0228(11) 0.0350(13) -0.0020(9) 0.0034(9) 0.0029(9)
C85 0.0219(12) 0.0188(10) 0.0344(12) 0.0012(9) -0.0021(9) 0.0008(8)
C86 0.0245(12) 0.0194(10) 0.0240(11) 0.0026(8) 0.0017(8) -0.0004(8)
C87 0.0280(13) 0.0383(14) 0.0314(13) -0.0025(10) 0.0074(10) -0.0023(10)
C88 0.0316(14) 0.0416(15) 0.0422(15) -0.0043(12) 0.0164(11) -0.0064(11)
C89 0.0359(15) 0.0422(15) 0.0367(14) -0.0111(12) 0.0096(11) -0.0064(12)
C90 0.0450(17) 0.0593(19) 0.0302(14) 0.0084(13) 0.0124(12) 0.0063(14)
C91 0.0309(13) 0.0254(12) 0.0342(13) 0.0032(10) -0.0026(10) 0.0087(10)
C92 0.0435(17) 0.0439(16) 0.0475(17) -0.0012(13) -0.0063(13) 0.0228(13)
C93 0.0467(17) 0.0290(13) 0.0465(16) 0.0127(12) -0.0043(13) 0.0047(11)
C94 0.0316(14) 0.0350(14) 0.0385(14) 0.0022(11) -0.0037(11) 0.0045(11)
C101 0.0193(11) 0.0211(10) 0.0227(10) 0.0011(8) 0.0039(8) -0.0002(8)
C102 0.0185(11) 0.0225(10) 0.0264(11) 0.0046(8) 0.0045(8) 0.0025(8)
C103 0.0230(12) 0.0204(10) 0.0266(11) 0.0005(8) 0.0081(9) 0.0022(8)
C104 0.0229(12) 0.0240(11) 0.0363(13) 0.0005(9) 0.0056(9) -0.0023(9)
C105 0.0203(12) 0.0282(12) 0.0446(14) 0.0051(10) 0.0034(10) 0.0049(9)
C106 0.0243(12) 0.0203(11) 0.0361(13) 0.0014(9) 0.0026(9) 0.0048(9)
C107 0.0276(13) 0.0205(11) 0.0363(13) 0.0059(9) 0.0094(10) 0.0020(9)
C108 0.0409(16) 0.0342(14) 0.0544(18) 0.0178(13) -0.0017(13) -0.0068(12)
C109 0.0526(18) 0.0213(12) 0.070(2) 0.0096(12) 0.0332(16) 0.0071(11)
C110 0.0310(14) 0.0245(12) 0.0436(15) 0.0034(10) 0.0086(11) -0.0032(10)
C111 0.0187(12) 0.0449(14) 0.0750(17) 0.0179(13) -0.0006(11) 0.0053(10)
C112 0.041(5) 0.060(5) 0.075(5) 0.022(5) 0.002(4) 0.011(4)
C113 0.024(4) 0.048(4) 0.049(5) 0.024(4) 0.000(3) 0.006(3)
C114 0.034(5) 0.047(5) 0.087(5) 0.017(4) -0.010(4) -0.001(4)
C121 0.0191(11) 0.0163(9) 0.0259(11) 0.0050(8) 0.0012(8) 0.0033(8)
C122 0.0200(11) 0.0157(9) 0.0272(11) 0.0051(8) 0.0022(8) -0.0005(8)
C123 0.0175(11) 0.0183(10) 0.0287(11) 0.0076(8) 0.0030(8) 0.0021(8)
C124 0.0200(11) 0.0173(10) 0.0245(10) 0.0036(8) 0.0013(8) 0.0019(8)
C125 0.0173(11) 0.0173(10) 0.0306(11) 0.0065(8) 0.0014(8) 0.0014(8)
C126 0.0196(11) 0.0203(10) 0.0279(11) 0.0084(8) 0.0056(8) 0.0029(8)
C127 0.0226(11) 0.0190(10) 0.0287(11) 0.0051(8) 0.0061(9) 0.0007(8)
C128 0.0313(13) 0.0211(11) 0.0406(14) 0.0123(10) 0.0082(10) 0.0017(9)
C129 0.0223(12) 0.0293(12) 0.0444(14) 0.0125(11) 0.0094(10) 0.0004(9)
C130 0.0398(15) 0.0313(13) 0.0348(13) -0.0030(10) 0.0176(11) -0.0087(11)
C131 0.0227(12) 0.0225(11) 0.0355(13) 0.0014(9) 0.0040(9) -0.0042(9)
C132 0.0299(14) 0.0335(14) 0.0493(16) 0.0039(12) -0.0050(12) -0.0047(11)
C133 0.0329(14) 0.0213(11) 0.0495(16) 0.0018(11) 0.0027(11) -0.0045(10)
C134 0.0426(17) 0.0396(15) 0.0520(17) -0.0050(13) 0.0167(14) -0.0200(13)
C141 0.0326(13) 0.0237(11) 0.0269(11) 0.0074(9) 0.0058(9) 0.0040(9)
N142 0.0282(11) 0.0222(9) 0.0286(10) 0.0073(8) 0.0026(8) 0.0019(8)
C143 0.0299(13) 0.0218(11) 0.0276(11) 0.0069(9) 0.0077(9) -0.0006(9)
C144 0.0327(13) 0.0225(11) 0.0339(13) 0.0038(9) 0.0062(10) 0.0022(9)
C145 0.0352(14) 0.0217(11) 0.0359(13) 0.0064(10) 0.0066(10) 0.0071(9)
C146 0.0327(13) 0.0251(11) 0.0321(12) 0.0089(9) 0.0049(10) 0.0039(10)
C147 0.0346(14) 0.0270(12) 0.0396(14) 0.0094(10) 0.0027(11) 0.0078(10)
C148 0.0312(14) 0.0357(14) 0.0362(14) 0.0088(11) -0.0035(10) 0.0058(11)
C149 0.0293(13) 0.0295(12) 0.0311(12) 0.0087(10) 0.0002(10) 0.0030(10)
C150 0.0292(13) 0.0328(13) 0.0358(13) 0.0084(10) -0.0032(10) 0.0000(10)
C151 0.0298(13) 0.0278(12) 0.0310(12) 0.0031(10) 0.0002(10) -0.0017(10)
C152 0.0251(12) 0.0245(11) 0.0312(12) 0.0047(9) 0.0052(9) 0.0016(9)
N153 0.0280(11) 0.0229(9) 0.0283(10) 0.0037(8) 0.0032(8) 0.0003(8)
C154 0.0253(12) 0.0267(12) 0.0298(12) 0.0060(9) 0.0025(9) 0.0024(9)
C155 0.0301(13) 0.0220(11) 0.0298(12) 0.0067(9) 0.0066(9) 0.0025(9)
C156 0.0338(14) 0.0204(11) 0.0387(14) 0.0055(10) 0.0020(11) 0.0041(9)
C157 0.0333(14) 0.0217(11) 0.0487(16) -0.0010(11) -0.0023(11) 0.0012(10)
C158 0.0262(13) 0.0261(12) 0.0490(16) 0.0002(11) -0.0020(11) 0.0049(10)
C159 0.0310(14) 0.0191(11) 0.0486(15) -0.0007(10) 0.0035(11) 0.0060(9)
C160 0.0291(13) 0.0204(11) 0.0371(13) 0.0004(9) 0.0034(10) -0.0005(9)
O161 0.0354(12) 0.0251(10) 0.0937(18) -0.0035(10) -0.0231(11) 0.0056(8)
C162 0.0284(18) 0.0238(15) 0.046(2) 0.0059(13) -0.0053(14) 0.0069(12)
C163 0.0332(19) 0.0323(17) 0.0386(18) 0.0080(14) -0.0014(14) 0.0078(14)
C164 0.0289(18) 0.0274(16) 0.0378(18) 0.0061(13) -0.0011(13) 0.0041(13)
C165 0.0315(18) 0.0231(15) 0.046(2) 0.0059(14) 0.0119(15) 0.0000(12)
C166 0.0341(19) 0.0274(16) 0.042(2) -0.0076(14) -0.0116(15) 0.0114(13)
C167 0.032(2) 0.0320(18) 0.049(2) -0.0214(16) -0.0145(16) 0.0184(14)
O168 0.0432(12) 0.0466(12) 0.0539(13) -0.0055(10) -0.0015(10) 0.0125(10)
C169 0.0271(12) 0.0225(11) 0.0292(12) 0.0020(9) 0.0060(9) 0.0025(9)
C170 0.0241(12) 0.0229(11) 0.0301(12) 0.0002(9) 0.0024(9) 0.0020(9)
C171 0.0275(13) 0.0189(10) 0.0368(13) -0.0012(9) 0.0058(10) -0.0003(9)
C172 0.0251(12) 0.0194(10) 0.0334(12) 0.0015(9) 0.0087(9) 0.0046(8)
C173 0.0238(12) 0.0249(11) 0.0355(13) 0.0041(9) 0.0032(9) 0.0017(9)
C174 0.0228(12) 0.0239(11) 0.0348(13) 0.0042(9) 0.0038(9) -0.0003(9)
O175 0.0274(9) 0.0192(8) 0.0400(10) 0.0021(7) 0.0001(7) 0.0020(6)
C176 0.0253(12) 0.0214(11) 0.0372(13) 0.0048(9) 0.0041(10) 0.0016(9)
C177 0.0289(13) 0.0201(11) 0.0349(13) 0.0020(9) 0.0054(10) 0.0021(9)
C178 0.0302(13) 0.0226(11) 0.0328(12) 0.0072(9) 0.0033(10) 0.0023(9)
C179 0.0299(14) 0.0454(15) 0.0366(14) 0.0117(12) 0.0073(11) 0.0074(11)
C180 0.0287(14) 0.0438(15) 0.0450(15) 0.0140(12) 0.0070(11) 0.0055(11)
C181 0.0265(14) 0.0407(15) 0.0478(16) 0.0152(12) 0.0073(11) 0.0040(11)
O182 0.0250(10) 0.0408(11) 0.0597(13) 0.0137(9) 0.0022(9) 0.0020(8)
C183 0.0278(14) 0.0487(16) 0.0367(14) 0.0093(12) 0.0059(11) 0.0098(11)
C184 0.0391(16) 0.0480(16) 0.0321(14) 0.0015(12) 0.0064(11) 0.0129(12)
C185 0.0350(15) 0.0441(16) 0.0420(15) 0.0027(12) 0.0003(12) 0.0075(12)
C186 0.0272(13) 0.0440(15) 0.0379(14) 0.0103(12) 0.0036(10) 0.0079(11)
C187 0.0332(14) 0.0353(14) 0.0404(14) 0.0124(11) 0.0095(11) 0.0075(11)
C188 0.0318(14) 0.0424(15) 0.0368(14) 0.0138(12) 0.0077(11) 0.0020(11)
C212 0.028(2) 0.070(3) 0.061(3) 0.003(2) 0.0112(17) 0.0213(19)
C213 0.043(3) 0.060(3) 0.165(5) 0.025(3) -0.007(3) 0.014(2)
C214 0.027(2) 0.101(3) 0.053(2) 0.035(2) 0.0064(17) 0.008(2)
C252 0.041(5) 0.055(5) 0.127(5) 0.017(5) -0.023(5) 0.017(5)
C253 0.030(5) 0.049(5) 0.133(6) 0.006(5) -0.018(5) 0.005(4)
C254 0.028(5) 0.056(5) 0.137(6) -0.003(5) 0.012(5) 0.013(4)

loop_
_atom_type_symbol
_atom_type_scat_dispersion_real
_atom_type_scat_dispersion_imag
_atom_type_scat_Cromer_Mann_a1
_atom_type_scat_Cromer_Mann_b1
_atom_type_scat_Cromer_Mann_a2
_atom_type_scat_Cromer_Mann_b2
_atom_type_scat_Cromer_Mann_a3
_atom_type_scat_Cromer_Mann_b3
_atom_type_scat_Cromer_Mann_a4
_atom_type_scat_Cromer_Mann_b4
_atom_type_scat_Cromer_Mann_c
_atom_type_scat_source
C 0.0020 0.0020 2.3100 20.8439 1.0200 10.2075 1.5886 0.5687 0.8650 51.6512 0.2156
;
 International Tables Vol C 4.2.6.8 and 6.1.1.4 and 
 D. T. Cromer, J. Appl. Cryst. (1983), 16, 433.
;
H 0.0000 0.0000 0.4930 10.5109 0.3229 26.1257 0.1402 3.1424 0.0408 57.7998 0.0030
;
 International Tables Vol C 4.2.6.8 and 6.1.1.4 and 
 D. T. Cromer, J. Appl. Cryst. (1983), 16, 433.
;
N 0.0040 0.0030 12.2126 0.0057 3.1322 9.8933 2.0125 28.9975 1.1663 0.5826 -11.5290
;
 International Tables Vol C 4.2.6.8 and 6.1.1.4 and 
 D. T. Cromer, J. Appl. Cryst. (1983), 16, 433.
;
O 0.0070 0.0060 3.0485 13.2771 2.2868 5.7011 1.5463 0.3239 0.8670 32.9089 0.2508
;
 International Tables Vol C 4.2.6.8 and 6.1.1.4 and 
 D. T. Cromer, J. Appl. Cryst. (1983), 16, 433.
;

loop_
_geom_angle_atom_site_label_1
_geom_angle_atom_site_label_2
_geom_angle_atom_site_label_3
_geom_angle
_geom_angle_publ_flag
C2 C1 C21 108.15(17) yes
C2 C1 C41 107.55(18) yes
C21 C1 C41 110.81(18) yes
C2 C1 C61 107.26(18) yes
C21 C1 C61 112.88(18) yes
C41 C1 C61 109.97(17) yes
C1 C2 C3 174.2(2) yes
C2 C3 C4 175.1(3) yes
C3 C4 C5 175.6(3) yes
C4 C5 C6 178.7(3) yes
C5 C6 C7 178.2(3) yes
C6 C7 C8 179.5(3) yes
C7 C8 C9 178.6(3) yes
C8 C9 C10 176.3(3) yes
C9 C10 C11 176.5(3) yes
C10 C11 C12 176.8(3) yes
C11 C12 C13 178.3(3) yes
C12 C13 C14 178.5(3) yes
C13 C14 C15 177.8(3) yes
C14 C15 C16 175.1(3) yes
C15 C16 C17 172.6(3) yes
C16 C17 C18 171.5(2) yes
C17 C18 C81 106.28(18) yes
C17 C18 C101 108.35(18) yes
C81 C18 C101 110.00(17) yes
C17 C18 C121 108.36(18) yes
C81 C18 C121 112.95(18) yes
C101 C18 C121 110.70(17) yes
C1 C21 C22 121.93(19) yes
C1 C21 C26 118.70(19) yes
C22 C21 C26 119.4(2) yes
C21 C22 C23 120.8(2) yes
C21 C22 H221 119.9 no
C23 C22 H221 119.3 no
C22 C23 C24 118.4(2) yes
C22 C23 C27 118.79(19) yes
C24 C23 C27 122.8(2) yes
C23 C24 C25 122.0(2) yes
C23 C24 H241 119.8 no
C25 C24 H241 118.2 no
C24 C25 C26 118.0(2) yes
C24 C25 C31 119.2(2) yes
C26 C25 C31 122.8(2) yes
C21 C26 C25 121.4(2) yes
C21 C26 H261 119.8 no
C25 C26 H261 118.8 no
C23 C27 C28 109.71(19) yes
C23 C27 C29 108.81(18) yes
C28 C27 C29 109.34(19) yes
C23 C27 C30 112.17(18) yes
C28 C27 C30 108.5(2) yes
C29 C27 C30 108.3(2) yes
C27 C28 H281 109.1 no
C27 C28 H282 108.8 no
H281 C28 H282 108.8 no
C27 C28 H283 110.6 no
H281 C28 H283 110.3 no
H282 C28 H283 109.2 no
C27 C29 H291 109.6 no
C27 C29 H292 111.1 no
H291 C29 H292 109.4 no
C27 C29 H293 109.3 no
H291 C29 H293 108.4 no
H292 C29 H293 109.0 no
C27 C30 H301 109.9 no
C27 C30 H302 110.5 no
H301 C30 H302 108.9 no
C27 C30 H303 110.0 no
H301 C30 H303 108.9 no
H302 C30 H303 108.6 no
C25 C31 C32 109.83(19) yes
C25 C31 C33 112.3(2) yes
C32 C31 C33 108.1(2) yes
C25 C31 C34 109.0(2) yes
C32 C31 C34 109.7(2) yes
C33 C31 C34 108.0(2) yes
C31 C32 H321 109.0 no
C31 C32 H322 110.0 no
H321 C32 H322 107.6 no
C31 C32 H323 110.4 no
H321 C32 H323 109.5 no
H322 C32 H323 110.2 no
C31 C33 H331 109.2 no
C31 C33 H332 110.9 no
H331 C33 H332 109.3 no
C31 C33 H333 108.2 no
H331 C33 H333 109.0 no
H332 C33 H333 110.3 no
C31 C34 H341 111.1 no
C31 C34 H342 110.1 no
H341 C34 H342 109.5 no
C31 C34 H343 110.3 no
H341 C34 H343 107.3 no
H342 C34 H343 108.5 no
C1 C41 C42 121.8(2) yes
C1 C41 C46 118.84(19) yes
C42 C41 C46 119.3(2) yes
C41 C42 C43 121.0(2) yes
C41 C42 H421 119.2 no
C43 C42 H421 119.8 no
C42 C43 C44 118.1(2) yes
C42 C43 C47 118.6(2) yes
C44 C43 C47 123.3(2) yes
C43 C44 C45 121.9(2) yes
C43 C44 H441 119.1 no
C45 C44 H441 119.1 no
C44 C45 C46 118.0(2) yes
C44 C45 C51 119.93(18) yes
C46 C45 C51 121.99(18) yes
C41 C46 C45 121.6(2) yes
C41 C46 H461 117.4 no
C45 C46 H461 121.0 no
C43 C47 C48 108.5(2) yes
C43 C47 C49 110.1(2) yes
C48 C47 C49 109.3(2) yes
C43 C47 C50 112.5(2) yes
C48 C47 C50 107.5(2) yes
C49 C47 C50 108.8(2) yes
C47 C48 H481 109.3 no
C47 C48 H482 109.9 no
H481 C48 H482 109.5 no
C47 C48 H483 108.6 no
H481 C48 H483 110.2 no
H482 C48 H483 109.3 no
C47 C49 H491 110.6 no
C47 C49 H492 110.3 no
H491 C49 H492 108.8 no
C47 C49 H493 110.4 no
H491 C49 H493 108.6 no
H492 C49 H493 108.0 no
C47 C50 H501 109.2 no
C47 C50 H502 109.0 no
H501 C50 H502 109.1 no
C47 C50 H503 111.2 no
H501 C50 H503 108.8 no
H502 C50 H503 109.5 no
C45 C51 C52 109.90(5) yes
C45 C51 C53 109.98(5) yes
C52 C51 C53 108.95(5) yes
C45 C51 C54 110.08(5) yes
C52 C51 C54 108.81(5) yes
C53 C51 C54 109.10(5) yes
C45 C51 C252 110.03(5) yes
C45 C51 C253 109.99(5) yes
C252 C51 C253 108.99(5) yes
C45 C51 C254 109.90(5) yes
C252 C51 C254 108.96(5) yes
C253 C51 C254 108.93(5) yes
C51 C52 H521 109.9 no
C51 C52 H522 111.4 no
H521 C52 H522 108.7 no
C51 C52 H523 111.0 no
H521 C52 H523 107.9 no
H522 C52 H523 107.7 no
C51 C53 H531 109.5 no
C51 C53 H532 104.5 no
H531 C53 H532 110.7 no
C51 C53 H533 109.4 no
H531 C53 H533 107.6 no
H532 C53 H533 115.1 no
C51 C54 H541 106.2 no
C51 C54 H542 110.7 no
H541 C54 H542 112.6 no
C51 C54 H543 108.5 no
H541 C54 H543 105.6 no
H542 C54 H543 112.9 no
C1 C61 C62 119.02(19) yes
C1 C61 C66 121.2(2) yes
C62 C61 C66 119.6(2) yes
C61 C62 C63 121.6(2) yes
C61 C62 H621 118.8 no
C63 C62 H621 119.6 no
C62 C63 C64 117.7(2) yes
C62 C63 C67 122.9(2) yes
C64 C63 C67 119.3(2) yes
C63 C64 C65 122.3(2) yes
C63 C64 H641 118.7 no
C65 C64 H641 119.0 no
C64 C65 C66 118.5(2) yes
C64 C65 C71 121.4(2) yes
C66 C65 C71 120.1(2) yes
C65 C66 C61 120.3(2) yes
C65 C66 H661 119.9 no
C61 C66 H661 119.8 no
C63 C67 C68 112.2(2) yes
C63 C67 C69 110.4(2) yes
C68 C67 C69 108.4(2) yes
C63 C67 C70 108.2(2) yes
C68 C67 C70 108.7(2) yes
C69 C67 C70 108.9(2) yes
C67 C68 H681 109.7 no
C67 C68 H682 110.8 no
H681 C68 H682 107.6 no
C67 C68 H683 111.0 no
H681 C68 H683 108.9 no
H682 C68 H683 108.7 no
C67 C69 H691 110.4 no
C67 C69 H692 111.0 no
H691 C69 H692 108.7 no
C67 C69 H693 110.2 no
H691 C69 H693 107.3 no
H692 C69 H693 109.1 no
C67 C70 H701 109.0 no
C67 C70 H702 109.5 no
H701 C70 H702 109.3 no
C67 C70 H703 111.0 no
H701 C70 H703 108.6 no
H702 C70 H703 109.5 no
C65 C71 C72 107.8(2) yes
C65 C71 C73 112.7(2) yes
C72 C71 C73 108.3(2) yes
C65 C71 C74 109.9(2) yes
C72 C71 C74 110.2(2) yes
C73 C71 C74 108.0(2) yes
C71 C72 H721 110.6 no
C71 C72 H722 111.0 no
H721 C72 H722 108.6 no
C71 C72 H723 111.1 no
H721 C72 H723 108.1 no
H722 C72 H723 107.4 no
C71 C73 H731 108.7 no
C71 C73 H732 110.3 no
H731 C73 H732 108.7 no
C71 C73 H733 110.4 no
H731 C73 H733 108.9 no
H732 C73 H733 109.8 no
C71 C74 H741 109.7 no
C71 C74 H742 110.7 no
H741 C74 H742 107.6 no
C71 C74 H743 111.8 no
H741 C74 H743 108.2 no
H742 C74 H743 108.8 no
C18 C81 C82 118.6(2) yes
C18 C81 C86 121.7(2) yes
C82 C81 C86 119.5(2) yes
C81 C82 C83 121.2(2) yes
C81 C82 H821 119.8 no
C83 C82 H821 118.9 no
C82 C83 C84 117.7(2) yes
C82 C83 C87 122.1(2) yes
C84 C83 C87 120.1(2) yes
C83 C84 C85 122.7(2) yes
C83 C84 H841 119.4 no
C85 C84 H841 117.9 no
C84 C85 C86 118.1(2) yes
C84 C85 C91 122.6(2) yes
C86 C85 C91 119.2(2) yes
C85 C86 C81 120.7(2) yes
C85 C86 H861 120.3 no
C81 C86 H861 119.0 no
C83 C87 C88 108.8(2) yes
C83 C87 C89 109.4(2) yes
C88 C87 C89 109.5(2) yes
C83 C87 C90 112.8(2) yes
C88 C87 C90 107.7(2) yes
C89 C87 C90 108.5(2) yes
C87 C88 H881 109.9 no
C87 C88 H882 109.4 no
H881 C88 H882 110.1 no
C87 C88 H883 109.0 no
H881 C88 H883 109.7 no
H882 C88 H883 108.8 no
C87 C89 H891 109.8 no
C87 C89 H892 110.1 no
H891 C89 H892 108.6 no
C87 C89 H893 109.5 no
H891 C89 H893 110.5 no
H892 C89 H893 108.4 no
C87 C90 H901 109.5 no
C87 C90 H902 110.1 no
H901 C90 H902 110.2 no
C87 C90 H903 109.1 no
H901 C90 H903 107.9 no
H902 C90 H903 110.0 no
C85 C91 C92 112.6(2) yes
C85 C91 C93 110.1(2) yes
C92 C91 C93 108.2(2) yes
C85 C91 C94 108.3(2) yes
C92 C91 C94 108.2(2) yes
C93 C91 C94 109.5(2) yes
C91 C92 H921 109.6 no
C91 C92 H922 110.1 no
H921 C92 H922 108.5 no
C91 C92 H923 110.0 no
H921 C92 H923 109.2 no
H922 C92 H923 109.5 no
C91 C93 H931 110.6 no
C91 C93 H932 109.3 no
H931 C93 H932 109.2 no
C91 C93 H933 111.1 no
H931 C93 H933 108.0 no
H932 C93 H933 108.6 no
C91 C94 H941 110.5 no
C91 C94 H942 110.7 no
H941 C94 H942 109.5 no
C91 C94 H943 109.8 no
H941 C94 H943 108.7 no
H942 C94 H943 107.6 no
C18 C101 C102 120.72(19) yes
C18 C101 C106 119.49(19) yes
C102 C101 C106 119.7(2) yes
C101 C102 C103 120.6(2) yes
C101 C102 H1021 119.4 no
C103 C102 H1021 120.0 no
C102 C103 C104 118.2(2) yes
C102 C103 C107 118.8(2) yes
C104 C103 C107 123.0(2) yes
C103 C104 C105 122.0(2) yes
C103 C104 H1041 119.0 no
C105 C104 H1041 119.0 no
C104 C105 C106 118.2(2) yes
C104 C105 C111 119.20(17) yes
C106 C105 C111 122.56(17) yes
C101 C106 C105 121.3(2) yes
C101 C106 H1061 118.9 no
C105 C106 H1061 119.7 no
C103 C107 C108 109.9(2) yes
C103 C107 C109 108.87(19) yes
C108 C107 C109 108.4(2) yes
C103 C107 C110 112.7(2) yes
C108 C107 C110 109.7(2) yes
C109 C107 C110 107.1(2) yes
C107 C108 H1081 108.7 no
C107 C108 H1082 109.0 no
H1081 C108 H1082 109.5 no
C107 C108 H1083 110.5 no
H1081 C108 H1083 109.2 no
H1082 C108 H1083 109.9 no
C107 C109 H1091 109.3 no
C107 C109 H1092 109.1 no
H1091 C109 H1092 110.0 no
C107 C109 H1093 110.3 no
H1091 C109 H1093 110.0 no
H1092 C109 H1093 108.0 no
C107 C110 H1101 109.4 no
C107 C110 H1102 109.5 no
H1101 C110 H1102 109.9 no
C107 C110 H1103 110.4 no
H1101 C110 H1103 108.6 no
H1102 C110 H1103 109.2 no
C105 C111 C112 110.38(5) yes
C105 C111 C113 110.38(5) yes
C112 C111 C113 108.58(5) yes
C105 C111 C114 110.36(5) yes
C112 C111 C114 108.57(5) yes
C113 C111 C114 108.51(5) yes
C105 C111 C212 110.33(5) yes
C105 C111 C213 110.42(5) yes
C212 C111 C213 108.58(5) yes
C105 C111 C214 110.35(5) yes
C212 C111 C214 108.50(5) yes
C213 C111 C214 108.59(5) yes
C111 C112 H1121 110.4 no
C111 C112 H1122 107.9 no
H1121 C112 H1122 109.7 no
C111 C112 H1123 107.0 no
H1121 C112 H1123 110.3 no
H1122 C112 H1123 111.4 no
C111 C113 H1131 110.9 no
C111 C113 H1132 108.1 no
H1131 C113 H1132 107.8 no
C111 C113 H1133 110.8 no
H1131 C113 H1133 109.7 no
H1132 C113 H1133 109.5 no
C111 C114 H1141 110.2 no
C111 C114 H1142 108.7 no
H1141 C114 H1142 109.4 no
C111 C114 H1143 108.6 no
H1141 C114 H1143 109.8 no
H1142 C114 H1143 110.2 no
C18 C121 C122 121.66(19) yes
C18 C121 C126 119.08(19) yes
C122 C121 C126 119.2(2) yes
C121 C122 C123 121.4(2) yes
C121 C122 H1221 119.5 no
C123 C122 H1221 119.1 no
C122 C123 C124 118.0(2) yes
C122 C123 C127 119.61(19) yes
C124 C123 C127 122.4(2) yes
C123 C124 C125 122.1(2) yes
C123 C124 H1241 119.7 no
C125 C124 H1241 118.1 no
C124 C125 C126 118.0(2) yes
C124 C125 C131 119.3(2) yes
C126 C125 C131 122.6(2) yes
C121 C126 C125 121.2(2) yes
C121 C126 H1261 119.5 no
C125 C126 H1261 119.3 no
C123 C127 C128 108.89(18) yes
C123 C127 C129 109.50(19) yes
C128 C127 C129 108.90(19) yes
C123 C127 C130 112.58(19) yes
C128 C127 C130 108.5(2) yes
C129 C127 C130 108.4(2) yes
C127 C128 H1281 109.6 no
C127 C128 H1282 111.3 no
H1281 C128 H1282 107.4 no
C127 C128 H1283 110.8 no
H1281 C128 H1283 108.2 no
H1282 C128 H1283 109.5 no
C127 C129 H1291 109.1 no
C127 C129 H1292 109.8 no
H1291 C129 H1292 109.8 no
C127 C129 H1293 110.5 no
H1291 C129 H1293 108.0 no
H1292 C129 H1293 109.6 no
C127 C130 H1301 108.4 no
C127 C130 H1302 110.6 no
H1301 C130 H1302 108.3 no
C127 C130 H1303 110.3 no
H1301 C130 H1303 109.9 no
H1302 C130 H1303 109.2 no
C125 C131 C132 109.31(19) yes
C125 C131 C133 109.33(19) yes
C132 C131 C133 108.9(2) yes
C125 C131 C134 112.7(2) yes
C132 C131 C134 107.6(2) yes
C133 C131 C134 109.0(2) yes
C131 C132 H1321 109.4 no
C131 C132 H1322 110.8 no
H1321 C132 H1322 109.5 no
C131 C132 H1323 108.4 no
H1321 C132 H1323 109.0 no
H1322 C132 H1323 109.8 no
C131 C133 H1331 108.5 no
C131 C133 H1332 108.9 no
H1331 C133 H1332 109.5 no
C131 C133 H1333 110.5 no
H1331 C133 H1333 108.4 no
H1332 C133 H1333 111.0 no
C131 C134 H1341 109.2 no
C131 C134 H1342 106.9 no
H1341 C134 H1342 108.4 no
C131 C134 H1343 110.2 no
H1341 C134 H1343 109.8 no
H1342 C134 H1343 112.3 no
N142 C141 C146 123.0(2) yes
N142 C141 C154 118.0(2) yes
C146 C141 C154 119.0(2) yes
C141 N142 C143 119.3(2) yes
N142 C143 C144 121.6(2) yes
N142 C143 C155 116.0(2) yes
C144 C143 C155 122.4(2) yes
C143 C144 C145 119.0(2) yes
C143 C144 H1441 120.8 no
C145 C144 H1441 120.2 no
C144 C145 C146 120.4(2) yes
C144 C145 H1451 120.5 no
C146 C145 H1451 119.1 no
C141 C146 C145 116.4(2) yes
C141 C146 C147 119.9(2) yes
C145 C146 C147 123.7(2) yes
C146 C147 C148 121.3(2) yes
C146 C147 H1471 118.8 no
C148 C147 H1471 119.9 no
C147 C148 C149 120.5(2) yes
C147 C148 H1481 120.5 no
C149 C148 H1481 118.9 no
C148 C149 C150 123.2(2) yes
C148 C149 C154 120.1(2) yes
C150 C149 C154 116.7(2) yes
C149 C150 C151 120.4(2) yes
C149 C150 H1501 119.6 no
C151 C150 H1501 120.0 no
C150 C151 C152 118.6(2) yes
C150 C151 H1511 120.9 no
C152 C151 H1511 120.4 no
C151 C152 N153 122.3(2) yes
C151 C152 C169 122.3(2) yes
N153 C152 C169 115.4(2) yes
C152 N153 C154 119.0(2) yes
C141 C154 C149 118.9(2) yes
C141 C154 N153 118.4(2) yes
C149 C154 N153 122.6(2) yes
C143 C155 C156 122.3(2) yes
C143 C155 C160 120.0(2) yes
C156 C155 C160 117.6(2) yes
C155 C156 C157 121.3(2) yes
C155 C156 H1561 119.4 no
C157 C156 H1561 119.2 no
C156 C157 C158 120.6(2) yes
C156 C157 H1571 120.7 no
C158 C157 H1571 118.7 no
C157 C158 C159 118.4(2) yes
C157 C158 O161 116.0(2) yes
C159 C158 O161 125.6(2) yes
C158 C159 C160 120.4(2) yes
C158 C159 H1591 119.4 no
C160 C159 H1591 120.1 no
C155 C160 C159 121.5(2) yes
C155 C160 H1601 118.5 no
C159 C160 H1601 120.0 no
C158 O161 C162 119.7(2) yes
C158 O161 C262 115.2(4) yes
O161 C162 C163 111.61(7) yes
O161 C162 H1621 110.3 no
C163 C162 H1621 108.7 no
O161 C162 H1622 108.3 no
C163 C162 H1622 106.3 no
H1621 C162 H1622 111.5 no
C162 C163 C164 111.53(7) yes
C162 C163 H1631 106.2 no
C164 C163 H1631 111.3 no
C162 C163 H1632 105.7 no
C164 C163 H1632 108.0 no
H1631 C163 H1632 114.0 no
C163 C164 C165 112.47(7) yes
C163 C164 H1641 110.1 no
C165 C164 H1641 108.2 no
C163 C164 H1642 106.9 no
C165 C164 H1642 110.2 no
H1641 C164 H1642 109.0 no
C164 C165 C166 112.67(7) yes
C164 C165 H1651 107.3 no
C166 C165 H1651 111.7 no
C164 C165 H1652 113.8 no
C166 C165 H1652 103.4 no
H1651 C165 H1652 107.9 no
C165 C166 C167 111.80(7) yes
C165 C166 H1661 107.5 no
C167 C166 H1661 105.3 no
C165 C166 H1662 109.2 no
C167 C166 H1662 107.0 no
H1661 C166 H1662 116.0 no
C166 C167 O168 111.75(7) yes
C166 C167 H1671 106.7 no
O168 C167 H1671 108.2 no
C166 C167 H1672 111.5 no
O168 C167 H1672 109.2 no
H1671 C167 H1672 109.3 no
C167 O168 C184 121.1(2) yes
C184 O168 C267 101.5(7) yes
C152 C169 C170 122.2(2) yes
C152 C169 C174 119.7(2) yes
C170 C169 C174 117.9(2) yes
C169 C170 C171 120.8(2) yes
C169 C170 H1701 119.6 no
C171 C170 H1701 119.6 no
C170 C171 C172 120.5(2) yes
C170 C171 H1711 120.0 no
C172 C171 H1711 119.5 no
C171 C172 C173 119.4(2) yes
C171 C172 O175 116.4(2) yes
C173 C172 O175 124.2(2) yes
C172 C173 C174 119.5(2) yes
C172 C173 H1731 120.3 no
C174 C173 H1731 120.2 no
C169 C174 C173 121.9(2) yes
C169 C174 H1741 119.5 no
C173 C174 H1741 118.6 no
C172 O175 C176 116.81(18) yes
O175 C176 C177 107.68(18) yes
O175 C176 H1761 110.1 no
C177 C176 H1761 109.5 no
O175 C176 H1762 109.3 no
C177 C176 H1762 110.9 no
H1761 C176 H1762 109.3 no
C176 C177 C178 110.83(19) yes
C176 C177 H1771 108.2 no
C178 C177 H1771 109.9 no
C176 C177 H1772 108.4 no
C178 C177 H1772 110.0 no
H1771 C177 H1772 109.6 no
C177 C178 C179 112.1(2) yes
C177 C178 H1781 108.0 no
C179 C178 H1781 108.4 no
C177 C178 H1782 109.4 no
C179 C178 H1782 110.4 no
H1781 C178 H1782 108.4 no
C178 C179 C180 114.8(2) yes
C178 C179 H1791 106.8 no
C180 C179 H1791 109.3 no
C178 C179 H1792 108.6 no
C180 C179 H1792 108.5 no
H1791 C179 H1792 108.8 no
C179 C180 C181 113.8(2) yes
C179 C180 H1801 108.5 no
C181 C180 H1801 108.1 no
C179 C180 H1802 108.9 no
C181 C180 H1802 108.8 no
H1801 C180 H1802 108.5 no
C180 C181 O182 106.5(2) yes
C180 C181 H1811 111.6 no
O182 C181 H1811 110.9 no
C180 C181 H1812 109.4 no
O182 C181 H1812 109.3 no
H1811 C181 H1812 109.1 no
C181 O182 C188 118.0(2) yes
C184 C183 C188 120.4(3) yes
C184 C183 H1831 119.6 no
C188 C183 H1831 120.0 no
C183 C184 O168 115.4(2) yes
C183 C184 C185 120.3(3) yes
O168 C184 C185 124.3(3) yes
C184 C185 C186 118.4(3) yes
C184 C185 H1851 120.7 no
C186 C185 H1851 120.9 no
C185 C186 C187 122.2(3) yes
C185 C186 H1861 117.5 no
C187 C186 H1861 120.2 no
C186 C187 C188 119.2(3) yes
C186 C187 H1871 121.2 no
C188 C187 H1871 119.6 no
C187 C188 C183 119.5(3) yes
C187 C188 O182 115.3(2) yes
C183 C188 O182 125.3(3) yes
C111 C212 H2121 111.3 no
C111 C212 H2122 107.7 no
H2121 C212 H2122 106.5 no
C111 C212 H2123 110.3 no
H2121 C212 H2123 111.3 no
H2122 C212 H2123 109.6 no
C111 C213 H2131 108.4 no
C111 C213 H2132 109.0 no
H2131 C213 H2132 109.2 no
C111 C213 H2133 104.4 no
H2131 C213 H2133 111.7 no
H2132 C213 H2133 113.8 no
C111 C214 H2141 108.1 no
C111 C214 H2142 110.8 no
H2141 C214 H2142 111.1 no
C111 C214 H2143 107.5 no
H2141 C214 H2143 108.8 no
H2142 C214 H2143 110.5 no
C51 C252 H2521 109.1 no
C51 C252 H2522 109.0 no
H2521 C252 H2522 109.6 no
C51 C252 H2523 108.1 no
H2521 C252 H2523 110.8 no
H2522 C252 H2523 110.3 no
C51 C253 H2531 107.6 no
C51 C253 H2532 103.6 no
H2531 C253 H2532 113.4 no
C51 C253 H2533 106.0 no
H2531 C253 H2533 113.4 no
H2532 C253 H2533 111.9 no
C51 C254 H2541 108.6 no
C51 C254 H2542 105.6 no
H2541 C254 H2542 113.1 no
C51 C254 H2543 105.3 no
H2541 C254 H2543 113.3 no
H2542 C254 H2543 110.4 no
O161 C262 C263 111.63(7) yes
O161 C262 H2621 110.1 no
C263 C262 H2621 109.0 no
O161 C262 H2622 107.0 no
C263 C262 H2622 110.8 no
H2621 C262 H2622 108.2 no
C262 C263 C264 111.59(7) yes
C262 C263 H2631 112.9 no
C264 C263 H2631 111.3 no
C262 C263 H2632 108.9 no
C264 C263 H2632 101.7 no
H2631 C263 H2632 109.8 no
C263 C264 C265 112.49(7) yes
C263 C264 H2641 99.5 no
C265 C264 H2641 103.6 no
C263 C264 H2642 117.4 no
C265 C264 H2642 111.2 no
H2641 C264 H2642 111.2 no
C264 C265 C266 112.53(7) yes
C264 C265 H2651 106.9 no
C266 C265 H2651 105.4 no
C264 C265 H2652 116.0 no
C266 C265 H2652 105.8 no
H2651 C265 H2652 109.7 no
C265 C266 C267 111.45(7) yes
C265 C266 H2661 104.9 no
C267 C266 H2661 99.8 no
C265 C266 H2662 111.7 no
C267 C266 H2662 120.6 no
H2661 C266 H2662 106.3 no
O168 C267 C266 111.67(7) yes
O168 C267 H2671 99.3 no
C266 C267 H2671 95.4 no
O168 C267 H2672 114.6 no
C266 C267 H2672 121.8 no
H2671 C267 H2672 109.6 no

loop_
_geom_bond_atom_site_label_1
_geom_bond_atom_site_label_2
_geom_bond_distance
_geom_bond_publ_flag
C1 C2 1.477(3) yes
C1 C21 1.547(3) yes
C1 C41 1.550(3) yes
C1 C61 1.554(3) yes
C2 C3 1.206(3) yes
C3 C4 1.362(3) yes
C4 C5 1.210(4) yes
C5 C6 1.357(4) yes
C6 C7 1.209(4) yes
C7 C8 1.349(4) yes
C8 C9 1.218(4) yes
C9 C10 1.348(3) yes
C10 C11 1.216(4) yes
C11 C12 1.353(4) yes
C12 C13 1.217(4) yes
C13 C14 1.357(3) yes
C14 C15 1.209(4) yes
C15 C16 1.366(3) yes
C16 C17 1.204(3) yes
C17 C18 1.479(3) yes
C18 C81 1.550(3) yes
C18 C101 1.552(3) yes
C18 C121 1.547(3) yes
C21 C22 1.383(3) yes
C21 C26 1.399(3) yes
C22 C23 1.405(3) yes
C22 H221 0.939 no
C23 C24 1.385(3) yes
C23 C27 1.546(3) yes
C24 C25 1.406(3) yes
C24 H241 0.939 no
C25 C26 1.383(3) yes
C25 C31 1.539(3) yes
C26 H261 0.940 no
C27 C28 1.533(3) yes
C27 C29 1.538(3) yes
C27 C30 1.533(3) yes
C28 H281 0.977 no
C28 H282 0.964 no
C28 H283 0.975 no
C29 H291 0.972 no
C29 H292 0.967 no
C29 H293 0.968 no
C30 H301 0.974 no
C30 H302 0.962 no
C30 H303 0.970 no
C31 C32 1.538(3) yes
C31 C33 1.522(4) yes
C31 C34 1.534(4) yes
C32 H321 0.980 no
C32 H322 0.971 no
C32 H323 0.981 no
C33 H331 0.964 no
C33 H332 0.962 no
C33 H333 0.975 no
C34 H341 0.976 no
C34 H342 0.975 no
C34 H343 0.962 no
C41 C42 1.384(3) yes
C41 C46 1.394(3) yes
C42 C43 1.401(3) yes
C42 H421 0.920 no
C43 C44 1.386(4) yes
C43 C47 1.539(3) yes
C44 C45 1.410(3) yes
C44 H441 0.946 no
C45 C46 1.373(3) yes
C45 C51 1.539(3) yes
C46 H461 0.934 no
C47 C48 1.536(4) yes
C47 C49 1.530(4) yes
C47 C50 1.535(3) yes
C48 H481 0.960 no
C48 H482 0.969 no
C48 H483 0.967 no
C49 H491 0.965 no
C49 H492 0.956 no
C49 H493 0.968 no
C50 H501 0.962 no
C50 H502 0.963 no
C50 H503 0.977 no
C51 C52 1.548(4) yes
C51 C53 1.504(4) yes
C51 C54 1.543(4) yes
C51 C252 1.517(6) yes
C51 C253 1.540(6) yes
C51 C254 1.553(6) yes
C52 H521 0.971 no
C52 H522 0.977 no
C52 H523 0.955 no
C53 H531 0.957 no
C53 H532 0.987 no
C53 H533 0.951 no
C54 H541 0.962 no
C54 H542 1.008 no
C54 H543 0.966 no
C61 C62 1.399(3) yes
C61 C66 1.380(3) yes
C62 C63 1.386(3) yes
C62 H621 0.944 no
C63 C64 1.395(3) yes
C63 C67 1.529(3) yes
C64 C65 1.387(3) yes
C64 H641 0.946 no
C65 C66 1.410(3) yes
C65 C71 1.533(3) yes
C66 H661 0.932 no
C67 C68 1.526(4) yes
C67 C69 1.535(4) yes
C67 C70 1.543(4) yes
C68 H681 0.970 no
C68 H682 0.964 no
C68 H683 0.963 no
C69 H691 0.971 no
C69 H692 0.973 no
C69 H693 0.971 no
C70 H701 0.970 no
C70 H702 0.978 no
C70 H703 0.973 no
C71 C72 1.541(3) yes
C71 C73 1.542(4) yes
C71 C74 1.534(4) yes
C72 H721 0.973 no
C72 H722 0.971 no
C72 H723 0.975 no
C73 H731 0.964 no
C73 H732 0.972 no
C73 H733 0.967 no
C74 H741 0.973 no
C74 H742 0.976 no
C74 H743 0.977 no
C81 C82 1.403(3) yes
C81 C86 1.382(3) yes
C82 C83 1.392(3) yes
C82 H821 0.938 no
C83 C84 1.395(3) yes
C83 C87 1.535(3) yes
C84 C85 1.387(3) yes
C84 H841 0.925 no
C85 C86 1.408(3) yes
C85 C91 1.532(3) yes
C86 H861 0.936 no
C87 C88 1.542(4) yes
C87 C89 1.541(4) yes
C87 C90 1.527(4) yes
C88 H881 0.977 no
C88 H882 0.966 no
C88 H883 0.967 no
C89 H891 0.965 no
C89 H892 0.979 no
C89 H893 0.976 no
C90 H901 0.974 no
C90 H902 0.978 no
C90 H903 0.970 no
C91 C92 1.539(4) yes
C91 C93 1.535(4) yes
C91 C94 1.543(3) yes
C92 H921 0.961 no
C92 H922 0.969 no
C92 H923 0.964 no
C93 H931 0.981 no
C93 H932 0.970 no
C93 H933 0.976 no
C94 H941 0.966 no
C94 H942 0.967 no
C94 H943 0.970 no
C101 C102 1.389(3) yes
C101 C106 1.394(3) yes
C102 C103 1.406(3) yes
C102 H1021 0.937 no
C103 C104 1.386(3) yes
C103 C107 1.541(3) yes
C104 C105 1.411(3) yes
C104 H1041 0.930 no
C105 C106 1.375(3) yes
C105 C111 1.539(2) yes
C106 H1061 0.939 no
C107 C108 1.532(4) yes
C107 C109 1.532(4) yes
C107 C110 1.529(3) yes
C108 H1081 0.969 no
C108 H1082 0.971 no
C108 H1083 0.982 no
C109 H1091 0.971 no
C109 H1092 0.968 no
C109 H1093 0.965 no
C110 H1101 0.974 no
C110 H1102 0.978 no
C110 H1103 0.975 no
C111 C112 1.516(6) yes
C111 C113 1.538(5) yes
C111 C114 1.528(6) yes
C111 C212 1.531(4) yes
C111 C213 1.532(4) yes
C111 C214 1.518(4) yes
C112 H1121 0.965 no
C112 H1122 0.972 no
C112 H1123 0.973 no
C113 H1131 0.959 no
C113 H1132 0.958 no
C113 H1133 0.987 no
C114 H1141 0.967 no
C114 H1142 0.971 no
C114 H1143 0.970 no
C121 C122 1.382(3) yes
C121 C126 1.400(3) yes
C122 C123 1.406(3) yes
C122 H1221 0.935 no
C123 C124 1.390(3) yes
C123 C127 1.535(3) yes
C124 C125 1.405(3) yes
C124 H1241 0.929 no
C125 C126 1.393(3) yes
C125 C131 1.541(3) yes
C126 H1261 0.941 no
C127 C128 1.532(3) yes
C127 C129 1.536(3) yes
C127 C130 1.529(3) yes
C128 H1281 0.967 no
C128 H1282 0.965 no
C128 H1283 0.967 no
C129 H1291 0.958 no
C129 H1292 0.969 no
C129 H1293 0.964 no
C130 H1301 0.967 no
C130 H1302 0.966 no
C130 H1303 0.971 no
C131 C132 1.540(4) yes
C131 C133 1.537(3) yes
C131 C134 1.522(4) yes
C132 H1321 0.978 no
C132 H1322 0.980 no
C132 H1323 0.976 no
C133 H1331 0.976 no
C133 H1332 0.972 no
C133 H1333 0.974 no
C134 H1341 0.981 no
C134 H1342 0.983 no
C134 H1343 0.986 no
C141 N142 1.352(3) yes
C141 C146 1.413(3) yes
C141 C154 1.455(3) yes
N142 C143 1.328(3) yes
C143 C144 1.416(3) yes
C143 C155 1.486(3) yes
C144 C145 1.371(4) yes
C144 H1441 0.948 no
C145 C146 1.410(3) yes
C145 H1451 0.952 no
C146 C147 1.429(4) yes
C147 C148 1.362(4) yes
C147 H1471 0.949 no
C148 C149 1.429(3) yes
C148 H1481 0.949 no
C149 C150 1.408(4) yes
C149 C154 1.420(3) yes
C150 C151 1.375(3) yes
C150 H1501 0.937 no
C151 C152 1.411(3) yes
C151 H1511 0.948 no
C152 N153 1.335(3) yes
C152 C169 1.485(3) yes
N153 C154 1.351(3) yes
C155 C156 1.399(3) yes
C155 C160 1.392(3) yes
C156 C157 1.380(4) yes
C156 H1561 0.942 no
C157 C158 1.398(3) yes
C157 H1571 0.968 no
C158 C159 1.396(3) yes
C158 O161 1.358(3) yes
C159 C160 1.384(4) yes
C159 H1591 0.954 no
C160 H1601 0.950 no
O161 C162 1.465(3) yes
O161 C262 1.460(6) yes
C162 C163 1.493(4) yes
C162 H1621 0.975 no
C162 H1622 0.986 no
C163 C164 1.536(3) yes
C163 H1631 0.991 no
C163 H1632 0.997 no
C164 C165 1.515(4) yes
C164 H1641 0.971 no
C164 H1642 1.002 no
C165 C166 1.557(3) yes
C165 H1651 0.942 no
C165 H1652 0.965 no
C166 C167 1.522(4) yes
C166 H1661 1.026 no
C166 H1662 0.976 no
C167 O168 1.447(3) yes
C167 H1671 0.974 no
C167 H1672 0.994 no
O168 C184 1.381(3) yes
O168 C184 1.381(3) yes
O168 C267 1.514(5) yes
C169 C170 1.403(3) yes
C169 C174 1.397(3) yes
C170 C171 1.387(3) yes
C170 H1701 0.961 no
C171 C172 1.393(3) yes
C171 H1711 0.954 no
C172 C173 1.401(3) yes
C172 O175 1.370(3) yes
C173 C174 1.387(3) yes
C173 H1731 0.964 no
C174 H1741 0.956 no
O175 C176 1.438(3) yes
C176 C177 1.517(3) yes
C176 H1761 0.979 no
C176 H1762 0.997 no
C177 C178 1.536(3) yes
C177 H1771 0.982 no
C177 H1772 0.994 no
C178 C179 1.525(4) yes
C178 H1781 0.981 no
C178 H1782 0.994 no
C179 C180 1.527(4) yes
C179 H1791 0.984 no
C179 H1792 0.978 no
C180 C181 1.511(4) yes
C180 H1801 0.987 no
C180 H1802 0.994 no
C181 O182 1.436(3) yes
C181 H1811 0.975 no
C181 H1812 0.975 no
O182 C188 1.363(3) yes
C183 C184 1.397(4) yes
C183 C188 1.395(4) yes
C183 H1831 0.935 no
C184 C185 1.387(4) yes
C185 C186 1.408(4) yes
C185 H1851 0.959 no
C186 C187 1.364(4) yes
C186 H1861 0.955 no
C187 C188 1.409(4) yes
C187 H1871 0.928 no
C212 H2121 0.962 no
C212 H2122 0.956 no
C212 H2123 0.989 no
C213 H2131 0.980 no
C213 H2132 0.994 no
C213 H2133 0.997 no
C214 H2141 0.977 no
C214 H2142 0.985 no
C214 H2143 0.977 no
C252 H2521 0.960 no
C252 H2522 0.963 no
C252 H2523 0.965 no
C253 H2531 1.128 no
C253 H2532 1.148 no
C253 H2533 1.133 no
C254 H2541 1.124 no
C254 H2542 1.130 no
C254 H2543 1.114 no
C262 C263 1.497(7) yes
C262 H2621 0.967 no
C262 H2622 0.961 no
C263 C264 1.503(7) yes
C263 H2631 0.974 no
C263 H2632 0.968 no
C264 C265 1.440(7) yes
C264 H2641 0.968 no
C264 H2642 0.971 no
C265 C266 1.505(6) yes
C265 H2651 0.974 no
C265 H2652 0.975 no
C266 C267 1.513(5) yes
C266 H2661 0.924 no
C266 H2662 0.970 no
C267 H2671 0.972 no
C267 H2672 0.975 no

loop_
_geom_hbond_atom_site_label_D
_geom_hbond_atom_site_label_H
_geom_hbond_atom_site_label_A
_geom_hbond_site_symmetry_A
_geom_hbond_angle_DHA
_geom_hbond_distance_DH
_geom_hbond_distance_HA
_geom_hbond_distance_DA
_geom_hbond_publ_flag
C164 H1642 O168 . 121.84 1.002 2.548 3.192(4) yes
C163 H2621 C158 . 124.7 1.181 2.463 3.282(4) yes
C163 H2621 C263 2_666 140.6 1.181 2.578 3.571(4) yes
C262 H2621 C263 2_666 151.7 0.967 2.578 3.460(4) yes
C265 H2652 O168 . 124.1 0.975 1.970 2.643(4) yes
C266 H2662 C4 2_666 173.24 0.970 2.331 3.296(4) yes
